data_7250446
loop_
_publ_author_name
'Lin, Ling'
'Li, Yulong'
'Lin, Youran'
'Huang, Yu'
'Li, Mingke'
'Yu, Yue'
'Ying, Lei'
'Ma, Yuguang'

_publ_section_title
;
 Manipulating Excited States of Non-Doped Deep Blue Emitter by Adjusting
 the Intramolecular Torsion Angle
;
_journal_name_full 'Physical Chemistry Chemical Physics'
_journal_paper_doi 10.1039/D5CP00955C
_journal_year 2025
_chemical_formula_moiety 'C60 H39 N'
_chemical_formula_sum 'C60 H39 N'
_chemical_formula_weight 773.92
_space_group_crystal_system triclinic
_space_group_IT_number 2
_space_group_name_Hall '-P 1'
_space_group_name_H-M_alt 'P -1'
_atom_sites_solution_hydrogens geom
_atom_sites_solution_primary dual
_audit_creation_date 2024-04-16
_audit_creation_method
;
Olex2 1.5
(compiled 2024.02.16 svn.r378c4104 for OlexSys, GUI svn.r6928)
;
_audit_update_record
;
2025-01-24 deposited with the CCDC.	2025-04-28 downloaded from the CCDC.
;
_cell_angle_alpha 63.934(6)
_cell_angle_beta 89.248(7)
_cell_angle_gamma 81.575(7)
_cell_formula_units_Z 4
_cell_length_a 10.1980(11)
_cell_length_b 24.749(3)
_cell_length_c 25.865(3)
_cell_measurement_reflns_used 5192
_cell_measurement_temperature 223.00
_cell_measurement_theta_max 64.051
_cell_measurement_theta_min 3.812
_cell_volume 5791.2(12)
_computing_cell_refinement 'SAINT V8.40B (?, 2016)'
_computing_data_reduction 'SAINT V8.40B (?, 2016)'
_computing_molecular_graphics 'Olex2 1.5 (Dolomanov et al., 2009)'
_computing_publication_material 'Olex2 1.5 (Dolomanov et al., 2009)'
_computing_structure_refinement 'SHELXL 2018/3 (Sheldrick, 2015)'
_computing_structure_solution 'SHELXT 2018/2 (Sheldrick, 2018)'
_diffrn_ambient_temperature 223.00
_diffrn_measured_fraction_theta_full 0.970
_diffrn_measured_fraction_theta_max 0.966
_diffrn_measurement_device_type 'Bruker D8 VENTURE'
_diffrn_measurement_method '\f and \w scans'
_diffrn_radiation_type CuK\a
_diffrn_radiation_wavelength 1.54178
_diffrn_reflns_av_R_equivalents 0.0982
_diffrn_reflns_av_unetI/netI 0.1323
_diffrn_reflns_Laue_measured_fraction_full 0.970
_diffrn_reflns_Laue_measured_fraction_max 0.966
_diffrn_reflns_limit_h_max 12
_diffrn_reflns_limit_h_min -12
_diffrn_reflns_limit_k_max 29
_diffrn_reflns_limit_k_min -26
_diffrn_reflns_limit_l_max 31
_diffrn_reflns_limit_l_min -31
_diffrn_reflns_number 55659
_diffrn_reflns_point_group_measured_fraction_full 0.970
_diffrn_reflns_point_group_measured_fraction_max 0.966
_diffrn_reflns_theta_full 67.679
_diffrn_reflns_theta_max 68.008
_diffrn_reflns_theta_min 1.905
_diffrn_source_current 1.1
_diffrn_source_power 0.05500000000000001
_diffrn_source_voltage 50.0
_diffrn_standards_number 0
_exptl_absorpt_coefficient_mu 0.386
_exptl_absorpt_correction_T_max 0.7531
_exptl_absorpt_correction_T_min 0.5064
_exptl_absorpt_correction_type multi-scan
_exptl_absorpt_process_details
;
SADABS-2016/2 (Bruker,2016/2) was used for absorption correction.
wR2(int) was 0.1402 before and 0.0851 after correction.
The Ratio of minimum to maximum transmission is 0.6724.
The \l/2 correction factor is Not present.
;
_exptl_crystal_density_diffrn 0.888
_exptl_crystal_description block
_exptl_crystal_F_000 1624
_exptl_crystal_size_max 0.13
_exptl_crystal_size_mid 0.12
_exptl_crystal_size_min 0.1
_refine_diff_density_max 0.263
_refine_diff_density_min -0.209
_refine_diff_density_rms 0.044
_refine_ls_extinction_coef 0.00125(18)
_refine_ls_extinction_expression Fc^*^=kFc[1+0.001xFc^2^\l^3^/sin(2\q)]^-1/4^
_refine_ls_extinction_method 'SHELXL-2018/3 (Sheldrick 2018)'
_refine_ls_goodness_of_fit_ref 1.010
_refine_ls_hydrogen_treatment constr
_refine_ls_matrix_type full
_refine_ls_number_parameters 1677
_refine_ls_number_reflns 20388
_refine_ls_number_restraints 3198
_refine_ls_restrained_S_all 0.979
_refine_ls_R_factor_all 0.1533
_refine_ls_R_factor_gt 0.0940
_refine_ls_shift/su_max 0.001
_refine_ls_shift/su_mean 0.000
_refine_ls_structure_factor_coef Fsqd
_refine_ls_weighting_details 'w=1/[\s^2^(Fo^2^)+(0.0100P)^2^+4.0000P] where P=(Fo^2^+2Fc^2^)/3'
_refine_ls_weighting_scheme calc
_refine_ls_wR_factor_gt 0.2303
_refine_ls_wR_factor_ref 0.2722
_reflns_Friedel_coverage 0.000
_reflns_number_gt 9610
_reflns_number_total 20388
_reflns_threshold_expression 'I > 2\s(I)'
_cod_data_source_file d5cp00955c2.cif
_cod_data_source_block cu_20240413_wq_eh81_0m
_cod_original_cell_volume 5791.0(11)
_cod_database_code 7250446
_shelx_shelxl_version_number 2018/3
_shelx_space_group_comment
;
The symmetry employed for this shelxl refinement is uniquely defined
by the following loop, which should always be used as a source of
symmetry information in preference to the above space-group names.
They are only intended as comments.
;
_shelx_estimated_absorpt_t_max 0.962
_shelx_estimated_absorpt_t_min 0.951
_olex2_refinement_description
;
1. Fixed Uiso
 At 1.2 times of:
  All C(H) groups
2. Restrained distances
 C83-C82 = C82-C81 = C92-C93 = C93-C94
 1.4 with sigma of 0.02
 C83-C84 = C81-C86 = C91-C92 = C94-C89
 1.41 with sigma of 0.02
 C86-C85 = C91-C90 = C89-C88 = C89-C90 = C87-C84 = C84-C85
 1.44 with sigma of 0.02
 C88-C87
 1.38 with sigma of 0.02
 C85-C90
 1.43 with sigma of 0.02
 C106-C101 = C101-C102 = C114-C113 = C113-C112
 1.4 with sigma of 0.02
 C106-C105 = C102-C103 = C109-C114 = C112-C111
 1.41 with sigma of 0.02
 C103-C104 = C103-C107 = C108-C109 = C109-C110 = C111-C110 = C105-C104
 1.44 with sigma of 0.02
 C107-C108
 1.38 with sigma of 0.02
 C104-C110
 1.43 with sigma of 0.02
 C52-C53 = C53-C54 = C42-C41 = C41-C46
 1.4 with sigma of 0.02
 C52-C51 = C54-C49 = C43-C42 = C46-C45
 1.41 with sigma of 0.02
 C49-C50 = C49-C48 = C47-C43 = C43-C44 = C45-C44 = C51-C50
 1.44 with sigma of 0.02
 C48-C47
 1.38 with sigma of 0.02
 C50-C44
 1.43 with sigma of 0.02
 C83-C81 = C92-C94
 2.44 with sigma of 0.04
 C83-C87 = C94-C88
 2.5 with sigma of 0.04
 C83-C85 = C81-C85 = C94-C90 = C89-C87 = C88-C84
 2.46 with sigma of 0.04
 C82-C86 = C91-C93 = C93-C89
 2.45 with sigma of 0.04
 C86-C84 = C86-C90 = C91-C89 = C91-C85 = C89-C85 = C84-C90
 2.49 with sigma of 0.04
 C87-C85
 2.48 with sigma of 0.04
 C106-C102 = C114-C112
 2.44 with sigma of 0.04
 C102-C107 = C108-C114
 2.5 with sigma of 0.04
 C106-C104 = C102-C104 = C103-C108 = C107-C109 = C112-C110
 2.46 with sigma of 0.04
 C101-C103 = C109-C113 = C113-C111
 2.45 with sigma of 0.04
 C103-C105 = C103-C110 = C109-C111 = C109-C104 = C111-C104 = C105-C110
 2.49 with sigma of 0.04
 C108-C110
 2.48 with sigma of 0.04
 C52-C54 = C42-C46
 2.44 with sigma of 0.04
 C54-C48 = C47-C42
 2.5 with sigma of 0.04
 C52-C50 = C54-C50 = C49-C47 = C48-C43 = C46-C44
 2.46 with sigma of 0.04
 C53-C49 = C43-C41 = C41-C45
 2.45 with sigma of 0.04
 C49-C51 = C49-C44 = C43-C45 = C43-C50 = C45-C50 = C51-C44
 2.49 with sigma of 0.04
 C47-C44
 2.48 with sigma of 0.04
3. Restrained planarity
 C81, C82, C83, C84, C85, C86, C87, C88, C89, C90, C91, C92, C93, C94
 with sigma of 0.1
 C101, C102, C103, C104, C105, C106, C107, C108, C109, C110, C111, C112, C113,
 C114
 with sigma of 0.1
 C41, C42, C43, C44, C45, C46, C47, C48, C49, C50, C51, C52, C53, C54
 with sigma of 0.1
4. Uiso/Uaniso restraints and constraints
All non-hydrogen atoms have similar U: within 2A with sigma of 0.01 and sigma
for terminal atoms of 0.02 within 2A
5. Rigid body (RIGU) restrains
 C81, C82, C83, C84, C85, C86, C87, C88, C89, C90, C91, C92, C93, C94
 with sigma for 1-2 distances of 0.004 and sigma for 1-3 distances of 0.004
 C101, C102, C103, C104, C105, C106, C107, C108, C109, C110, C111, C112, C113,
 C114
 with sigma for 1-2 distances of 0.004 and sigma for 1-3 distances of 0.004
 C41, C42, C43, C44, C45, C46, C47, C48, C49, C50, C51, C52, C53, C54
 with sigma for 1-2 distances of 0.004 and sigma for 1-3 distances of 0.004
6. Others
 Sof(C1F)=Sof(H1F)=Sof(C1G)=Sof(C1H)=Sof(H1H)=Sof(C1I)=Sof(H1I)=Sof(C1J)=
 Sof(C1K)=Sof(H1K)=Sof(C1L)=Sof(H1L)=Sof(C1M)=Sof(H1M)=Sof(C1N)=Sof(H1N)=
 Sof(C1O)=Sof(C1P)=Sof(C1Q)=Sof(H1Q)=Sof(C1R)=Sof(H1R)=Sof(C41A)=Sof(H41A)=
 Sof(C42A)=Sof(H42A)=Sof(C43A)=Sof(C44A)=Sof(C45A)=Sof(H45A)=Sof(C46A)=
 Sof(H46A)=Sof(C47A)=Sof(H47A)=Sof(C48A)=Sof(H48A)=Sof(C49A)=Sof(C50A)=
 Sof(C51A)=Sof(H51A)=Sof(C52A)=Sof(H52A)=Sof(C53A)=Sof(C54A)=Sof(H54A)=
 Sof(C62A)=Sof(H62A)=Sof(C63A)=Sof(H63A)=Sof(C64A)=Sof(C65A)=Sof(C66A)=
 Sof(H66A)=Sof(C61A)=Sof(H61A)=Sof(C67A)=Sof(H67A)=Sof(C68A)=Sof(H68A)=
 Sof(C69A)=Sof(C70A)=Sof(C71A)=Sof(H71A)=Sof(C72A)=Sof(H72A)=Sof(C73A)=
 Sof(C74A)=Sof(H74A)=Sof(C78A)=Sof(C79A)=Sof(H79A)=Sof(C80A)=Sof(H80A)=
 Sof(C75A)=Sof(C76A)=Sof(H76A)=Sof(C77A)=Sof(H77A)=Sof(C81A)=Sof(H81A)=
 Sof(C82A)=Sof(H82A)=Sof(C83A)=Sof(H83A)=Sof(C84A)=Sof(C85A)=Sof(C86A)=
 Sof(H86A)=Sof(C87A)=Sof(H87A)=Sof(C88A)=Sof(H88A)=Sof(C89A)=Sof(C90A)=
 Sof(C91A)=Sof(H91A)=Sof(C92A)=Sof(H92A)=Sof(C93A)=Sof(C94A)=Sof(H94A)=
 Sof(C118)=Sof(C119)=Sof(H119)=Sof(C120)=Sof(H120)=Sof(C122)=Sof(C123)=
 Sof(C124)=Sof(H124)=Sof(C126)=Sof(H126)=1-FVAR(1)
 Sof(C1B)=Sof(H1B)=Sof(C41)=Sof(H41)=Sof(C42)=Sof(H42)=Sof(C43)=Sof(C44)=
 Sof(C45)=Sof(H45)=Sof(C46)=Sof(H46)=Sof(C47)=Sof(H47)=Sof(C48)=Sof(H48)=
 Sof(C49)=Sof(C50)=Sof(C51)=Sof(H51)=Sof(C52)=Sof(H52)=Sof(C53)=Sof(C54)=
 Sof(H54)=Sof(C61)=Sof(H61)=Sof(C62)=Sof(H62)=Sof(C63)=Sof(H63)=Sof(C64)=
 Sof(C65)=Sof(C66)=Sof(H66)=Sof(C67)=Sof(H67)=Sof(C68)=Sof(H68)=Sof(C69)=
 Sof(C70)=Sof(C71)=Sof(H71)=Sof(C72)=Sof(H72)=Sof(C73)=Sof(C74)=Sof(H74)=
 Sof(C78)=Sof(C79)=Sof(H79)=Sof(C80)=Sof(H80)=Sof(C75)=Sof(C76)=Sof(H76)=
 Sof(C77)=Sof(H77)=Sof(C81)=Sof(H81)=Sof(C82)=Sof(H82)=Sof(C83)=Sof(H83)=
 Sof(C84)=Sof(C85)=Sof(C86)=Sof(H86)=Sof(C87)=Sof(H87)=Sof(C88)=Sof(H88)=
 Sof(C89)=Sof(C90)=Sof(C91)=Sof(H91)=Sof(C92)=Sof(H92)=Sof(C93)=Sof(C94)=
 Sof(H94)=Sof(C101)=Sof(H101)=Sof(C102)=Sof(H102)=Sof(C103)=Sof(C104)=Sof(C105)=
 Sof(H105)=Sof(C106)=Sof(H106)=Sof(C107)=Sof(H107)=Sof(C108)=Sof(H108)=
 Sof(C109)=Sof(C110)=Sof(C111)=Sof(H111)=Sof(C112)=Sof(H112)=Sof(C113)=
 Sof(C114)=Sof(H114)=Sof(C115)=Sof(C116)=Sof(H116)=Sof(C117)=Sof(H117)=
 Sof(C121)=Sof(C125)=Sof(H125)=FVAR(1)
7.a Aromatic/amide H refined with riding coordinates:
 C1(H1), C2(H2), C5(H5), C6(H6), C7(H7), C8(H8), C11(H11), C12(H12), C14(H14),
 C16(H16), C17(H17), C19(H19), C20(H20), C21(H21), C22(H22), C23(H23), C26(H26),
  C27(H27), C28(H28), C31(H31), C32(H32), C34(H34), C36(H36), C37(H37),
 C39(H39), C40(H40), C56(H56), C57(H57), C59(H59), C60(H60), C96(H96), C97(H97),
  C99(H99), C100(H100), C1B(H1B), C41(H41), C42(H42), C45(H45), C46(H46),
 C47(H47), C48(H48), C51(H51), C52(H52), C54(H54), C61(H61), C62(H62), C63(H63),
  C66(H66), C67(H67), C68(H68), C71(H71), C72(H72), C74(H74), C79(H79),
 C80(H80), C76(H76), C77(H77), C81(H81), C82(H82), C83(H83), C86(H86), C87(H87),
  C88(H88), C91(H91), C92(H92), C94(H94), C101(H101), C102(H102), C105(H105),
 C106(H106), C107(H107), C108(H108), C111(H111), C112(H112), C114(H114),
 C116(H116), C117(H117), C125(H125), C1F(H1F), C1H(H1H), C1I(H1I), C1K(H1K),
 C1L(H1L), C1M(H1M), C1N(H1N), C1Q(H1Q), C1R(H1R), C41A(H41A), C42A(H42A),
 C45A(H45A), C46A(H46A), C47A(H47A), C48A(H48A), C51A(H51A), C52A(H52A),
 C54A(H54A), C62A(H62A), C63A(H63A), C66A(H66A), C61A(H61A), C67A(H67A),
 C68A(H68A), C71A(H71A), C72A(H72A), C74A(H74A), C79A(H79A), C80A(H80A),
 C76A(H76A), C77A(H77A), C81A(H81A), C82A(H82A), C83A(H83A), C86A(H86A),
 C87A(H87A), C88A(H88A), C91A(H91A), C92A(H92A), C94A(H94A), C119(H119),
 C120(H120), C124(H124), C126(H126)
7.b Fitted hexagon refined as free rotating group:
 C78(C79,C80,C75,C76,C77), C62A(C63A,C64A,C65A,C66A,C61A), C78A(C79A,C80A,C75A,
 C76A,C77A)
;
_smtbx_masks_void_probe_radius 1.2
_smtbx_masks_void_truncation_radius 1.2
_olex2_submission_special_instructions 'No special instructions were received'

loop_
_space_group_symop_operation_xyz
'x, y, z'
'-x, -y, -z'

loop_
_atom_site_label
_atom_site_type_symbol
_atom_site_fract_x
_atom_site_fract_y
_atom_site_fract_z
_atom_site_U_iso_or_equiv
_atom_site_adp_type
_atom_site_occupancy
_atom_site_site_symmetry_order
_atom_site_calc_flag
_atom_site_refinement_flags_posn
_atom_site_refinement_flags_adp
_atom_site_refinement_flags_occupancy
_atom_site_disorder_assembly
_atom_site_disorder_group
N1 N 0.0679(3) 0.32194(15) 0.33145(13) 0.0718(8) Uani 1 1 d . U . . .
N2 N 0.5692(3) 0.32955(15) 0.32801(13) 0.0718(8) Uani 1 1 d . U . . .
C1 C 0.5289(7) -0.1818(3) 0.7564(3) 0.1327(19) Uani 1 1 d . U . . .
H1 H 0.563843 -0.218180 0.788425 0.159 Uiso 1 1 calc R U . . .
C2 C 0.4587(7) -0.1376(3) 0.7662(3) 0.138(2) Uani 1 1 d . U . . .
H2 H 0.445452 -0.141941 0.803784 0.165 Uiso 1 1 calc R U . . .
C3 C 0.4023(6) -0.0807(2) 0.7140(2) 0.1108(15) Uani 1 1 d . U . . .
C4 C 0.4222(5) -0.0790(2) 0.6619(2) 0.1078(14) Uani 1 1 d . U . . .
C5 C 0.4937(6) -0.1253(2) 0.6525(3) 0.1211(17) Uani 1 1 d . U . . .
H5 H 0.503119 -0.122785 0.615381 0.145 Uiso 1 1 calc R U . . .
C6 C 0.5528(8) -0.1775(3) 0.7033(3) 0.150(2) Uani 1 1 d . U . . .
H6 H 0.608943 -0.209179 0.699577 0.180 Uiso 1 1 calc R U . . .
C7 C 0.3360(7) -0.0347(3) 0.7251(3) 0.147(2) Uani 1 1 d . U . . .
H7 H 0.324979 -0.039760 0.763039 0.176 Uiso 1 1 calc R U . . .
C8 C 0.2848(7) 0.0211(3) 0.6767(3) 0.140(2) Uani 1 1 d . U . . .
H8 H 0.239412 0.053594 0.682643 0.167 Uiso 1 1 calc R U . . .
C9 C 0.3011(5) 0.0280(2) 0.6209(2) 0.1020(13) Uani 1 1 d . U . . .
C10 C 0.3663(4) -0.0203(2) 0.6099(2) 0.0933(12) Uani 1 1 d . U . . .
C11 C 0.3737(5) -0.0131(2) 0.5547(2) 0.1080(15) Uani 1 1 d . U . . .
H11 H 0.413146 -0.045780 0.547513 0.130 Uiso 1 1 calc R U . . .
C12 C 0.3240(5) 0.0414(2) 0.5098(2) 0.0978(13) Uani 1 1 d . U . . .
H12 H 0.329722 0.045341 0.471996 0.117 Uiso 1 1 calc R U . . .
C13 C 0.2641(4) 0.0923(2) 0.51792(19) 0.0800(10) Uani 1 1 d . U . . .
C14 C 0.2503(4) 0.0844(2) 0.5733(2) 0.0941(12) Uani 1 1 d . U . . .
H14 H 0.206633 0.116674 0.580092 0.113 Uiso 1 1 calc R U . . .
C15 C 0.2163(3) 0.15065(18) 0.46976(17) 0.0708(9) Uani 1 1 d . U . . .
C16 C 0.2097(3) 0.20475(18) 0.47514(17) 0.0715(9) Uani 1 1 d . U . . .
H16 H 0.237030 0.202723 0.510592 0.086 Uiso 1 1 calc R U . . .
C17 C 0.1643(3) 0.26114(19) 0.43020(17) 0.0704(9) Uani 1 1 d . U . . .
H17 H 0.163194 0.296615 0.435161 0.084 Uiso 1 1 calc R U . . .
C18 C 0.1203(3) 0.26541(18) 0.37753(16) 0.0679(9) Uani 1 1 d . U . . .
C19 C 0.1291(3) 0.2123(2) 0.37067(19) 0.0763(10) Uani 1 1 d . U . . .
H19 H 0.103196 0.214554 0.334962 0.092 Uiso 1 1 calc R U . . .
C20 C 0.1757(4) 0.1562(2) 0.41603(19) 0.0775(10) Uani 1 1 d . U . . .
H20 H 0.180182 0.120924 0.410485 0.093 Uiso 1 1 calc R U . . .
C21 C 0.4781(5) 0.4000(3) -0.1397(2) 0.1034(14) Uani 1 1 d . U . . .
H21 H 0.562317 0.385036 -0.147445 0.124 Uiso 1 1 calc R U . . .
C22 C 0.3833(5) 0.4355(2) -0.1848(2) 0.1044(14) Uani 1 1 d . U . . .
H22 H 0.404145 0.445412 -0.223152 0.125 Uiso 1 1 calc R U . . .
C23 C 0.2630(5) 0.4552(2) -0.17318(19) 0.0972(13) Uani 1 1 d . U . . .
H23 H 0.199200 0.478061 -0.203838 0.117 Uiso 1 1 calc R U . . .
C24 C 0.2275(4) 0.4431(2) -0.11619(17) 0.0810(10) Uani 1 1 d . U . . .
C25 C 0.3247(4) 0.40738(19) -0.07032(16) 0.0742(9) Uani 1 1 d . U . . .
C26 C 0.4478(4) 0.3870(2) -0.08352(19) 0.0896(12) Uani 1 1 d . U . . .
H26 H 0.512904 0.363545 -0.053555 0.108 Uiso 1 1 calc R U . . .
C27 C 0.1025(4) 0.4651(2) -0.10473(18) 0.0881(12) Uani 1 1 d . U . . .
H27 H 0.040366 0.489637 -0.135631 0.106 Uiso 1 1 calc R U . . .
C28 C 0.0676(4) 0.45190(19) -0.04944(18) 0.0840(11) Uani 1 1 d . U . . .
H28 H -0.018241 0.466745 -0.043069 0.101 Uiso 1 1 calc R U . . .
C29 C 0.1610(3) 0.41567(18) -0.00137(17) 0.0722(9) Uani 1 1 d . U . . .
C30 C 0.2888(3) 0.39512(18) -0.01195(16) 0.0702(9) Uani 1 1 d . U . . .
C31 C 0.3790(3) 0.36123(19) 0.03615(16) 0.0784(10) Uani 1 1 d . U . . .
H31 H 0.466029 0.346808 0.030712 0.094 Uiso 1 1 calc R U . . .
C32 C 0.3413(3) 0.34892(18) 0.09109(16) 0.0746(10) Uani 1 1 d . U . . .
H32 H 0.404249 0.326664 0.122211 0.090 Uiso 1 1 calc R U . . .
C33 C 0.2132(3) 0.36825(17) 0.10226(15) 0.0660(9) Uani 1 1 d . U . . .
C34 C 0.1239(3) 0.40203(17) 0.05529(16) 0.0702(9) Uani 1 1 d . U . . .
H34 H 0.037049 0.416145 0.061235 0.084 Uiso 1 1 calc R U . . .
C35 C 0.1739(3) 0.35485(16) 0.16184(15) 0.0634(8) Uani 1 1 d . U . . .
C36 C 0.2704(3) 0.33898(18) 0.20569(16) 0.0710(9) Uani 1 1 d . U . . .
H36 H 0.360616 0.336232 0.197597 0.085 Uiso 1 1 calc R U . . .
C37 C 0.2353(3) 0.32714(17) 0.26123(16) 0.0688(9) Uani 1 1 d . U . . .
H37 H 0.302220 0.315252 0.290486 0.083 Uiso 1 1 calc R U . . .
C38 C 0.1043(3) 0.33251(18) 0.27415(16) 0.0674(9) Uani 1 1 d . U . . .
C39 C 0.0068(3) 0.34863(19) 0.23064(17) 0.0759(10) Uani 1 1 d . U . . .
H39 H -0.083435 0.351953 0.238670 0.091 Uiso 1 1 calc R U . . .
C40 C 0.0425(3) 0.35968(18) 0.17589(17) 0.0749(10) Uani 1 1 d . U . . .
H40 H -0.024719 0.370924 0.146889 0.090 Uiso 1 1 calc R U . . .
C55 C -0.1085(4) 0.4711(3) 0.3600(2) 0.0930(12) Uani 1 1 d . U . . .
C56 C -0.0438(4) 0.4806(2) 0.3095(2) 0.0938(13) Uani 1 1 d . U . . .
H56 H -0.039948 0.520522 0.281511 0.113 Uiso 1 1 calc R U . . .
C57 C 0.0155(3) 0.4308(2) 0.30037(19) 0.0819(11) Uani 1 1 d . U . . .
H57 H 0.060143 0.437577 0.266552 0.098 Uiso 1 1 calc R U . . .
C58 C 0.0085(3) 0.3717(2) 0.34107(17) 0.0710(9) Uani 1 1 d . U . . .
C59 C -0.0603(3) 0.3638(2) 0.38985(18) 0.0825(11) Uani 1 1 d . U . . .
H59 H -0.070441 0.324295 0.416936 0.099 Uiso 1 1 calc R U . . .
C60 C -0.1142(4) 0.4131(2) 0.3993(2) 0.0910(12) Uani 1 1 d . U . . .
H60 H -0.155843 0.406217 0.433812 0.109 Uiso 1 1 calc R U . . .
C95 C 0.7101(3) 0.1588(2) 0.46836(17) 0.0752(10) Uani 1 1 d . U . . .
C96 C 0.5754(3) 0.18236(19) 0.45787(17) 0.0753(10) Uani 1 1 d . U . . .
H96 H 0.514069 0.160045 0.482490 0.090 Uiso 1 1 calc R U . . .
C97 C 0.5305(3) 0.23751(19) 0.41231(16) 0.0728(10) Uani 1 1 d . U . . .
H97 H 0.439048 0.252480 0.406242 0.087 Uiso 1 1 calc R U . . .
C98 C 0.6173(3) 0.27111(19) 0.37550(16) 0.0711(9) Uani 1 1 d . U . . .
C99 C 0.7517(3) 0.2478(2) 0.38495(19) 0.0809(11) Uani 1 1 d . U . . .
H99 H 0.812747 0.269874 0.359868 0.097 Uiso 1 1 calc R U . . .
C100 C 0.7959(3) 0.1926(2) 0.43090(19) 0.0852(12) Uani 1 1 d . U . . .
H100 H 0.887387 0.177602 0.436831 0.102 Uiso 1 1 calc R U . . .
C1B C 0.6555(14) 0.2980(7) 0.2045(8) 0.064(3) Uani 0.5179(18) 1 d . U P A 1
H1B H 0.664053 0.265535 0.194414 0.076 Uiso 0.5179(18) 1 calc R U P A 1
C41 C -0.4622(12) 0.7679(6) 0.4262(5) 0.118(3) Uani 0.5179(18) 1 d D U P A 1
H41 H -0.501106 0.800093 0.434191 0.142 Uiso 0.5179(18) 1 calc R U P A 1
C42 C -0.3801(14) 0.7165(6) 0.4702(7) 0.108(3) Uani 0.5179(18) 1 d D U P A 1
H42 H -0.361874 0.714831 0.506442 0.130 Uiso 0.5179(18) 1 calc R U P A 1
C43 C -0.3285(14) 0.6691(7) 0.4569(6) 0.099(2) Uani 0.5179(18) 1 d D U P A 1
C44 C -0.3557(10) 0.6689(5) 0.4031(5) 0.098(2) Uani 0.5179(18) 1 d D U P A 1
C45 C -0.4348(11) 0.7216(5) 0.3596(5) 0.116(2) Uani 0.5179(18) 1 d D U P A 1
H45 H -0.452456 0.722820 0.323480 0.140 Uiso 0.5179(18) 1 calc R U P A 1
C46 C -0.4862(12) 0.7712(5) 0.3697(5) 0.126(3) Uani 0.5179(18) 1 d D U P A 1
H46 H -0.535635 0.806139 0.340388 0.152 Uiso 0.5179(18) 1 calc R U P A 1
C47 C -0.2429(15) 0.6160(7) 0.4993(8) 0.097(3) Uani 0.5179(18) 1 d D U P A 1
H47 H -0.220554 0.615512 0.534640 0.117 Uiso 0.5179(18) 1 calc R U P A 1
C48 C -0.1925(17) 0.5660(8) 0.4898(8) 0.097(2) Uani 0.5179(18) 1 d D U P A 1
H48 H -0.139101 0.532211 0.518740 0.116 Uiso 0.5179(18) 1 calc R U P A 1
C49 C -0.2217(19) 0.5661(7) 0.4365(7) 0.092(2) Uani 0.5179(18) 1 d D U P A 1
C50 C -0.3001(10) 0.6182(5) 0.3927(5) 0.094(2) Uani 0.5179(18) 1 d D U P A 1
C51 C -0.3151(10) 0.6169(5) 0.3392(4) 0.098(2) Uani 0.5179(18) 1 d D U P A 1
H51 H -0.364756 0.650263 0.308393 0.118 Uiso 0.5179(18) 1 calc R U P A 1
C52 C -0.2581(10) 0.5676(5) 0.3317(5) 0.096(2) Uani 0.5179(18) 1 d D U P A 1
H52 H -0.271347 0.567823 0.295668 0.115 Uiso 0.5179(18) 1 calc R U P A 1
C53 C -0.1820(12) 0.5174(6) 0.3744(6) 0.092(2) Uani 0.5179(18) 1 d D U P A 1
C54 C -0.161(2) 0.5161(9) 0.4279(8) 0.092(2) Uani 0.5179(18) 1 d D U P A 1
H54 H -0.107617 0.482865 0.457458 0.111 Uiso 0.5179(18) 1 calc R U P A 1
C61 C 0.1078(12) 0.7643(7) 0.4567(7) 0.094(2) Uani 0.5179(18) 1 d . U P A 1
H61 H 0.072414 0.792920 0.469885 0.113 Uiso 0.5179(18) 1 calc R U P A 1
C62 C 0.2396(10) 0.7449(5) 0.4632(5) 0.099(2) Uani 0.5179(18) 1 d . U P A 1
H62 H 0.295623 0.762788 0.477535 0.119 Uiso 0.5179(18) 1 calc R U P A 1
C63 C 0.2936(9) 0.6987(5) 0.4487(4) 0.091(2) Uani 0.5179(18) 1 d . U P A 1
H63 H 0.385489 0.684785 0.454870 0.109 Uiso 0.5179(18) 1 calc R U P A 1
C64 C 0.2156(9) 0.6728(5) 0.4257(5) 0.084(2) Uani 0.5179(18) 1 d . U P A 1
C65 C 0.0782(12) 0.6965(7) 0.4158(6) 0.089(2) Uani 0.5179(18) 1 d . U P A 1
C66 C 0.0245(12) 0.7435(7) 0.4315(6) 0.090(2) Uani 0.5179(18) 1 d . U P A 1
H66 H -0.066431 0.759569 0.424698 0.108 Uiso 0.5179(18) 1 calc R U P A 1
C67 C -0.0080(7) 0.6762(4) 0.3837(4) 0.0863(19) Uani 0.5179(18) 1 d . U P A 1
H67 H -0.097364 0.694351 0.373659 0.104 Uiso 0.5179(18) 1 calc R U P A 1
C68 C 0.0433(6) 0.6312(4) 0.3692(4) 0.0818(18) Uani 0.5179(18) 1 d . U P A 1
H68 H -0.010155 0.618271 0.348830 0.098 Uiso 0.5179(18) 1 calc R U P A 1
C69 C 0.1831(13) 0.6029(7) 0.3854(9) 0.077(3) Uani 0.5179(18) 1 d . U P A 1
C70 C 0.2701(9) 0.6238(5) 0.4115(5) 0.076(2) Uani 0.5179(18) 1 d . U P A 1
C71 C 0.4007(8) 0.5988(4) 0.4189(4) 0.0810(18) Uani 0.5179(18) 1 d . U P A 1
H71 H 0.461966 0.613707 0.434123 0.097 Uiso 0.5179(18) 1 calc R U P A 1
C72 C 0.4450(9) 0.5520(5) 0.4045(4) 0.080(2) Uani 0.5179(18) 1 d . U P A 1
H72 H 0.535547 0.535187 0.411549 0.096 Uiso 0.5179(18) 1 calc R U P A 1
C73 C 0.3623(14) 0.5287(7) 0.3803(6) 0.074(2) Uani 0.5179(18) 1 d . U P A 1
C74 C 0.2333(17) 0.5558(9) 0.3709(10) 0.074(3) Uani 0.5179(18) 1 d . U P A 1
H74 H 0.173819 0.542072 0.353665 0.089 Uiso 0.5179(18) 1 calc R U P A 1
C78 C 0.5085(4) 0.3859(2) 0.3350(2) 0.0671(19) Uani 0.5179(18) 1 d G U P A 1
C79 C 0.5931(3) 0.4234(2) 0.3389(2) 0.0830(17) Uani 0.5179(18) 1 d G U P A 1
H79 H 0.683516 0.416792 0.332164 0.100 Uiso 0.5179(18) 1 calc R U P A 1
C80 C 0.5439(4) 0.4706(2) 0.3526(2) 0.0805(17) Uani 0.5179(18) 1 d G U P A 1
H80 H 0.601120 0.495947 0.355199 0.097 Uiso 0.5179(18) 1 calc R U P A 1
C75 C 0.4102(4) 0.4803(2) 0.3625(2) 0.074(2) Uani 0.5179(18) 1 d G U P A 1
C76 C 0.3256(3) 0.4428(2) 0.3587(2) 0.0774(18) Uani 0.5179(18) 1 d G U P A 1
H76 H 0.235212 0.449419 0.365368 0.093 Uiso 0.5179(18) 1 calc R U P A 1
C77 C 0.3748(4) 0.3956(2) 0.3449(2) 0.0709(16) Uani 0.5179(18) 1 d G U P A 1
H77 H 0.317606 0.370263 0.342334 0.085 Uiso 0.5179(18) 1 calc R U P A 1
C81 C 0.8427(10) -0.1661(4) 0.7636(4) 0.106(2) Uani 0.5179(18) 1 d D U P A 1
H81 H 0.786970 -0.185001 0.793316 0.127 Uiso 0.5179(18) 1 calc R U P A 1
C82 C 0.9743(10) -0.1926(5) 0.7659(4) 0.104(3) Uani 0.5179(18) 1 d D U P A 1
H82 H 1.006422 -0.229977 0.797496 0.125 Uiso 0.5179(18) 1 calc R U P A 1
C83 C 1.0582(11) -0.1659(4) 0.7234(4) 0.086(2) Uani 0.5179(18) 1 d D U P A 1
H83 H 1.146617 -0.184680 0.726274 0.103 Uiso 0.5179(18) 1 calc R U P A 1
C84 C 1.0104(8) -0.1087(4) 0.6743(4) 0.0790(18) Uani 0.5179(18) 1 d D U P A 1
C85 C 0.8774(9) -0.0808(4) 0.6725(4) 0.0730(17) Uani 0.5179(18) 1 d D U P A 1
C86 C 0.7958(10) -0.1113(4) 0.7167(4) 0.098(2) Uani 0.5179(18) 1 d D U P A 1
H86 H 0.706388 -0.093938 0.714407 0.117 Uiso 0.5179(18) 1 calc R U P A 1
C87 C 1.0948(9) -0.0808(4) 0.6297(4) 0.079(2) Uani 0.5179(18) 1 d D U P A 1
H87 H 1.182896 -0.099656 0.631890 0.095 Uiso 0.5179(18) 1 calc R U P A 1
C88 C 1.0493(7) -0.0269(3) 0.5837(3) 0.0795(18) Uani 0.5179(18) 1 d D U P A 1
H88 H 1.106173 -0.009339 0.554065 0.095 Uiso 0.5179(18) 1 calc R U P A 1
C89 C 0.9166(8) 0.0036(4) 0.5796(4) 0.0682(19) Uani 0.5179(18) 1 d D U P A 1
C90 C 0.8299(8) -0.0231(4) 0.6225(3) 0.0707(16) Uani 0.5179(18) 1 d D U P A 1
C91 C 0.6985(8) 0.0076(4) 0.6150(4) 0.0764(19) Uani 0.5179(18) 1 d D U P A 1
H91 H 0.637165 -0.009267 0.642852 0.092 Uiso 0.5179(18) 1 calc R U P A 1
C92 C 0.6588(8) 0.0628(4) 0.5666(4) 0.072(2) Uani 0.5179(18) 1 d D U P A 1
H92 H 0.570177 0.081781 0.562490 0.087 Uiso 0.5179(18) 1 calc R U P A 1
C93 C 0.7461(10) 0.0916(5) 0.5235(5) 0.066(2) Uani 0.5179(18) 1 d D U P A 1
C94 C 0.8728(8) 0.0597(4) 0.5313(4) 0.0682(18) Uani 0.5179(18) 1 d D U P A 1
H94 H 0.933352 0.076192 0.503052 0.082 Uiso 0.5179(18) 1 calc R U P A 1
C101 C 0.8400(11) 0.4140(6) -0.1826(6) 0.110(3) Uani 0.5179(18) 1 d D U P A 1
H101 H 0.854610 0.421095 -0.220874 0.132 Uiso 0.5179(18) 1 calc R U P A 1
C102 C 0.7797(8) 0.4613(5) -0.1723(4) 0.095(2) Uani 0.5179(18) 1 d D U P A 1
H102 H 0.755329 0.499956 -0.203388 0.114 Uiso 0.5179(18) 1 calc R U P A 1
C103 C 0.7535(8) 0.4527(5) -0.1157(4) 0.0818(18) Uani 0.5179(18) 1 d D U P A 1
C104 C 0.7935(9) 0.3919(5) -0.0683(4) 0.0805(18) Uani 0.5179(18) 1 d D U P A 1
C105 C 0.8569(12) 0.3468(6) -0.0827(5) 0.102(2) Uani 0.5179(18) 1 d D U P A 1
H105 H 0.885181 0.307937 -0.052502 0.122 Uiso 0.5179(18) 1 calc R U P A 1
C106 C 0.8811(11) 0.3551(5) -0.1380(4) 0.109(2) Uani 0.5179(18) 1 d D U P A 1
H106 H 0.922990 0.323172 -0.145684 0.131 Uiso 0.5179(18) 1 calc R U P A 1
C107 C 0.6896(8) 0.5009(4) -0.1031(4) 0.0789(17) Uani 0.5179(18) 1 d D U P A 1
H107 H 0.663010 0.539811 -0.133616 0.095 Uiso 0.5179(18) 1 calc R U P A 1
C108 C 0.6669(7) 0.4919(3) -0.0490(3) 0.0726(16) Uani 0.5179(18) 1 d D U P A 1
H108 H 0.625803 0.524409 -0.042011 0.087 Uiso 0.5179(18) 1 calc R U P A 1
C109 C 0.7059(9) 0.4314(4) -0.0002(4) 0.0654(17) Uani 0.5179(18) 1 d D U P A 1
C110 C 0.7672(9) 0.3832(5) -0.0117(4) 0.0701(17) Uani 0.5179(18) 1 d D U P A 1
C111 C 0.7999(9) 0.3254(4) 0.0381(3) 0.078(2) Uani 0.5179(18) 1 d D U P A 1
H111 H 0.843883 0.292347 0.032525 0.093 Uiso 0.5179(18) 1 calc R U P A 1
C112 C 0.7706(10) 0.3155(4) 0.0936(4) 0.073(2) Uani 0.5179(18) 1 d D U P A 1
H112 H 0.791820 0.276506 0.124619 0.088 Uiso 0.5179(18) 1 calc R U P A 1
C113 C 0.7082(11) 0.3650(4) 0.1026(5) 0.062(2) Uani 0.5179(18) 1 d D U P A 1
C114 C 0.6797(10) 0.4217(4) 0.0563(5) 0.0654(19) Uani 0.5179(18) 1 d D U P A 1
H114 H 0.641372 0.454906 0.062798 0.079 Uiso 0.5179(18) 1 calc R U P A 1
C115 C 0.6747(13) 0.3548(5) 0.1640(6) 0.059(2) Uani 0.5179(18) 1 d . U P A 1
C116 C 0.6634(8) 0.4032(5) 0.1796(5) 0.068(2) Uani 0.5179(18) 1 d . U P A 1
H116 H 0.675453 0.442220 0.151929 0.082 Uiso 0.5179(18) 1 calc R U P A 1
C117 C 0.6344(8) 0.3939(5) 0.2359(4) 0.0666(19) Uani 0.5179(18) 1 d . U P A 1
H117 H 0.639201 0.425181 0.246753 0.080 Uiso 0.5179(18) 1 calc R U P A 1
C121 C 0.6050(18) 0.3489(6) 0.2689(8) 0.057(2) Uani 0.5179(18) 1 d . U P A 1
C125 C 0.6239(13) 0.2881(6) 0.2596(7) 0.055(2) Uani 0.5179(18) 1 d . U P A 1
H125 H 0.614379 0.249535 0.288957 0.066 Uiso 0.5179(18) 1 calc R U P A 1
C1F C 0.7594(12) 0.3439(5) 0.0773(5) 0.078(2) Uani 0.4821(18) 1 d . U P A 2
H1F H 0.786697 0.303868 0.105766 0.094 Uiso 0.4821(18) 1 calc R U P A 2
C1G C 0.7822(11) 0.3580(6) 0.0191(6) 0.082(2) Uani 0.4821(18) 1 d . U P A 2
C1H C 0.8465(11) 0.3113(5) 0.0054(5) 0.115(3) Uani 0.4821(18) 1 d . U P A 2
H1H H 0.875179 0.272036 0.034953 0.139 Uiso 0.4821(18) 1 calc R U P A 2
C1I C 0.8672(14) 0.3243(6) -0.0532(5) 0.119(3) Uani 0.4821(18) 1 d . U P A 2
H1I H 0.909407 0.293841 -0.062872 0.143 Uiso 0.4821(18) 1 calc R U P A 2
C1J C 0.8256(12) 0.3807(6) -0.0942(6) 0.101(2) Uani 0.4821(18) 1 d . U P A 2
C1K C 0.8494(14) 0.3914(7) -0.1548(6) 0.107(3) Uani 0.4821(18) 1 d . U P A 2
H1K H 0.892109 0.360307 -0.163587 0.129 Uiso 0.4821(18) 1 calc R U P A 2
C1L C 0.8065(13) 0.4476(6) -0.1961(6) 0.106(3) Uani 0.4821(18) 1 d . U P A 2
H1L H 0.816455 0.454573 -0.234584 0.127 Uiso 0.4821(18) 1 calc R U P A 2
C1M C 0.7467(11) 0.4977(6) -0.1859(5) 0.100(3) Uani 0.4821(18) 1 d . U P A 2
H1M H 0.720314 0.536374 -0.216737 0.121 Uiso 0.4821(18) 1 calc R U P A 2
C1N C 0.7280(11) 0.4877(6) -0.1278(5) 0.090(2) Uani 0.4821(18) 1 d . U P A 2
H1N H 0.691290 0.519505 -0.118914 0.108 Uiso 0.4821(18) 1 calc R U P A 2
C1O C 0.7662(10) 0.4290(6) -0.0850(5) 0.084(2) Uani 0.4821(18) 1 d . U P A 2
C1P C 0.7426(9) 0.4155(5) -0.0227(5) 0.074(2) Uani 0.4821(18) 1 d . U P A 2
C1Q C 0.6849(10) 0.4606(5) -0.0088(5) 0.074(2) Uani 0.4821(18) 1 d . U P A 2
H1Q H 0.662457 0.500857 -0.037548 0.089 Uiso 0.4821(18) 1 calc R U P A 2
C1R C 0.6598(12) 0.4459(5) 0.0489(5) 0.072(2) Uani 0.4821(18) 1 d . U P A 2
H1R H 0.615603 0.476574 0.057846 0.086 Uiso 0.4821(18) 1 calc R U P A 2
C41A C -0.4238(14) 0.7869(7) 0.4087(7) 0.122(3) Uani 0.4821(18) 1 d . U P A 2
H41A H -0.458373 0.820586 0.415214 0.146 Uiso 0.4821(18) 1 calc R U P A 2
C42A C -0.3879(17) 0.7329(8) 0.4541(7) 0.103(3) Uani 0.4821(18) 1 d . U P A 2
H42A H -0.403419 0.728723 0.491506 0.124 Uiso 0.4821(18) 1 calc R U P A 2
C43A C -0.3248(17) 0.6805(9) 0.4460(8) 0.101(2) Uani 0.4821(18) 1 d . U P A 2
C44A C -0.3154(12) 0.6894(7) 0.3889(6) 0.105(2) Uani 0.4821(18) 1 d . U P A 2
C45A C -0.3616(12) 0.7438(6) 0.3454(6) 0.119(3) Uani 0.4821(18) 1 d . U P A 2
H45A H -0.359931 0.748028 0.307498 0.143 Uiso 0.4821(18) 1 calc R U P A 2
C46A C -0.4126(13) 0.7949(7) 0.3544(6) 0.126(3) Uani 0.4821(18) 1 d . U P A 2
H46A H -0.437974 0.833328 0.323155 0.151 Uiso 0.4821(18) 1 calc R U P A 2
C47A C -0.2704(16) 0.6299(8) 0.4906(9) 0.097(3) Uani 0.4821(18) 1 d . U P A 2
H47A H -0.268843 0.628424 0.527505 0.117 Uiso 0.4821(18) 1 calc R U P A 2
C48A C -0.2164(18) 0.5798(9) 0.4837(9) 0.095(3) Uani 0.4821(18) 1 d . U P A 2
H48A H -0.178927 0.544110 0.515961 0.114 Uiso 0.4821(18) 1 calc R U P A 2
C49A C -0.216(2) 0.5810(8) 0.4281(8) 0.090(2) Uani 0.4821(18) 1 d . U P A 2
C50A C -0.2602(12) 0.6361(6) 0.3799(6) 0.098(2) Uani 0.4821(18) 1 d . U P A 2
C51A C -0.2494(11) 0.6406(6) 0.3238(5) 0.103(2) Uani 0.4821(18) 1 d . U P A 2
H51A H -0.274938 0.678226 0.291481 0.123 Uiso 0.4821(18) 1 calc R U P A 2
C52A C -0.1997(10) 0.5880(6) 0.3164(5) 0.096(2) Uani 0.4821(18) 1 d . U P A 2
H52A H -0.198723 0.590717 0.278970 0.116 Uiso 0.4821(18) 1 calc R U P A 2
C53A C -0.1525(13) 0.5326(8) 0.3628(7) 0.092(3) Uani 0.4821(18) 1 d . U P A 2
C54A C -0.168(3) 0.5283(10) 0.4207(9) 0.091(3) Uani 0.4821(18) 1 d . U P A 2
H54A H -0.145542 0.490456 0.453102 0.109 Uiso 0.4821(18) 1 calc R U P A 2
C62A C 0.0006(9) 0.7426(6) 0.4207(6) 0.096(3) Uani 0.4821(18) 1 d G U P A 2
H62A H -0.083188 0.765388 0.404497 0.116 Uiso 0.4821(18) 1 calc R U P A 2
C63A C 0.0506(9) 0.6935(6) 0.4098(5) 0.087(3) Uani 0.4821(18) 1 d G U P A 2
H63A H 0.000632 0.683081 0.386219 0.104 Uiso 0.4821(18) 1 calc R U P A 2
C64A C 0.1744(8) 0.6599(4) 0.4338(4) 0.081(2) Uani 0.4821(18) 1 d G U P A 2
C65A C 0.2483(6) 0.6753(4) 0.4686(4) 0.087(2) Uani 0.4821(18) 1 d G U P A 2
C66A C 0.1983(8) 0.7244(4) 0.4795(4) 0.088(2) Uani 0.4821(18) 1 d G U P A 2
H66A H 0.248239 0.734857 0.503131 0.105 Uiso 0.4821(18) 1 calc R U P A 2
C61A C 0.0744(9) 0.7581(5) 0.4556(5) 0.090(3) Uani 0.4821(18) 1 d G U P A 2
H61A H 0.040617 0.791276 0.462953 0.109 Uiso 0.4821(18) 1 calc R U P A 2
C67A C 0.3675(10) 0.6353(5) 0.4964(5) 0.102(2) Uani 0.4821(18) 1 d . U P A 2
H67A H 0.412036 0.641355 0.524631 0.123 Uiso 0.4821(18) 1 calc R U P A 2
C68A C 0.4210(9) 0.5882(5) 0.4841(5) 0.101(2) Uani 0.4821(18) 1 d . U P A 2
H68A H 0.502278 0.564239 0.502558 0.121 Uiso 0.4821(18) 1 calc R U P A 2
C69A C 0.3544(8) 0.5755(5) 0.4436(4) 0.0758(18) Uani 0.4821(18) 1 d . U P A 2
C70A C 0.2274(10) 0.6087(5) 0.4200(6) 0.075(2) Uani 0.4821(18) 1 d . U P A 2
C71A C 0.1573(15) 0.5911(8) 0.3845(9) 0.077(3) Uani 0.4821(18) 1 d . U P A 2
H71A H 0.070726 0.611152 0.370074 0.093 Uiso 0.4821(18) 1 calc R U P A 2
C72A C 0.2125(19) 0.5454(9) 0.3705(11) 0.074(3) Uani 0.4821(18) 1 d . U P A 2
H72A H 0.163347 0.534212 0.347297 0.088 Uiso 0.4821(18) 1 calc R U P A 2
C73A C 0.3435(15) 0.5153(7) 0.3913(7) 0.073(2) Uani 0.4821(18) 1 d . U P A 2
C74A C 0.4118(9) 0.5300(5) 0.4292(5) 0.077(2) Uani 0.4821(18) 1 d . U P A 2
H74A H 0.496985 0.508706 0.444833 0.092 Uiso 0.4821(18) 1 calc R U P A 2
C78A C 0.5198(5) 0.3727(2) 0.3475(2) 0.062(2) Uani 0.4821(18) 1 d G U P A 2
C79A C 0.5636(4) 0.37286(19) 0.39807(19) 0.0626(15) Uani 0.4821(18) 1 d G U P A 2
H79A H 0.630365 0.341845 0.422510 0.075 Uiso 0.4821(18) 1 calc R U P A 2
C80A C 0.5088(4) 0.4189(2) 0.41252(18) 0.0681(16) Uani 0.4821(18) 1 d G U P A 2
H80A H 0.538413 0.419003 0.446724 0.082 Uiso 0.4821(18) 1 calc R U P A 2
C75A C 0.4101(5) 0.4647(2) 0.3764(2) 0.0664(18) Uani 0.4821(18) 1 d G U P A 2
C76A C 0.3663(5) 0.4646(2) 0.3258(2) 0.0717(16) Uani 0.4821(18) 1 d G U P A 2
H76A H 0.299568 0.495592 0.301357 0.086 Uiso 0.4821(18) 1 calc R U P A 2
C77A C 0.4212(5) 0.4185(2) 0.31135(18) 0.0694(16) Uani 0.4821(18) 1 d G U P A 2
H77A H 0.391520 0.418435 0.277142 0.083 Uiso 0.4821(18) 1 calc R U P A 2
C81A C 1.1073(10) -0.1521(5) 0.7011(5) 0.086(2) Uani 0.4821(18) 1 d . U P A 2
H81A H 1.192566 -0.172668 0.701393 0.103 Uiso 0.4821(18) 1 calc R U P A 2
C82A C 1.0270(11) -0.1770(6) 0.7470(5) 0.090(3) Uani 0.4821(18) 1 d . U P A 2
H82A H 1.055051 -0.216043 0.776925 0.108 Uiso 0.4821(18) 1 calc R U P A 2
C83A C 0.9070(10) -0.1446(5) 0.7487(5) 0.096(2) Uani 0.4821(18) 1 d . U P A 2
H83A H 0.856565 -0.160522 0.781163 0.116 Uiso 0.4821(18) 1 calc R U P A 2
C84A C 0.8580(10) -0.0875(5) 0.7020(5) 0.084(2) Uani 0.4821(18) 1 d . U P A 2
C85A C 0.9365(8) -0.0621(4) 0.6533(4) 0.0675(16) Uani 0.4821(18) 1 d . U P A 2
C86A C 1.0593(10) -0.0956(5) 0.6542(5) 0.077(2) Uani 0.4821(18) 1 d . U P A 2
H86A H 1.112055 -0.080039 0.622431 0.092 Uiso 0.4821(18) 1 calc R U P A 2
C87A C 0.7310(9) -0.0543(5) 0.7035(4) 0.098(2) Uani 0.4821(18) 1 d . U P A 2
H87A H 0.681500 -0.070282 0.736306 0.118 Uiso 0.4821(18) 1 calc R U P A 2
C88A C 0.6817(8) -0.0010(4) 0.6590(4) 0.091(2) Uani 0.4821(18) 1 d . U P A 2
H88A H 0.598057 0.019854 0.660544 0.109 Uiso 0.4821(18) 1 calc R U P A 2
C89A C 0.7583(8) 0.0241(4) 0.6088(4) 0.0687(17) Uani 0.4821(18) 1 d . U P A 2
C90A C 0.8849(9) -0.0051(5) 0.6051(4) 0.0654(17) Uani 0.4821(18) 1 d . U P A 2
C91A C 0.9527(8) 0.0231(5) 0.5569(4) 0.0689(19) Uani 0.4821(18) 1 d . U P A 2
H91A H 1.038356 0.004429 0.554665 0.083 Uiso 0.4821(18) 1 calc R U P A 2
C92A C 0.8998(9) 0.0783(5) 0.5109(4) 0.070(2) Uani 0.4821(18) 1 d . U P A 2
H92A H 0.949583 0.096144 0.478548 0.084 Uiso 0.4821(18) 1 calc R U P A 2
C93A C 0.7729(10) 0.1071(6) 0.5131(6) 0.062(2) Uani 0.4821(18) 1 d . U P A 2
C94A C 0.7046(9) 0.0810(5) 0.5609(5) 0.071(2) Uani 0.4821(18) 1 d . U P A 2
H94A H 0.619823 0.100655 0.562813 0.085 Uiso 0.4821(18) 1 calc R U P A 2
C118 C 0.606(2) 0.3337(6) 0.2747(9) 0.065(3) Uani 0.4821(18) 1 d . U P A 2
C119 C 0.6459(14) 0.3022(7) 0.2524(8) 0.062(3) Uani 0.4821(18) 1 d . U P A 2
H119 H 0.660090 0.260595 0.278221 0.074 Uiso 0.4821(18) 1 calc R U P A 2
C120 C 0.6754(14) 0.3128(7) 0.1980(8) 0.057(2) Uani 0.4821(18) 1 d . U P A 2
H120 H 0.703688 0.279631 0.189894 0.069 Uiso 0.4821(18) 1 calc R U P A 2
C122 C 0.6974(12) 0.3877(5) 0.0938(6) 0.062(2) Uani 0.4821(18) 1 d . U P A 2
C123 C 0.6646(15) 0.3730(5) 0.1528(6) 0.062(2) Uani 0.4821(18) 1 d . U P A 2
C124 C 0.6172(9) 0.4195(5) 0.1681(5) 0.069(2) Uani 0.4821(18) 1 d . U P A 2
H124 H 0.607305 0.460325 0.140038 0.083 Uiso 0.4821(18) 1 calc R U P A 2
C126 C 0.5850(9) 0.4064(5) 0.2234(5) 0.068(2) Uani 0.4821(18) 1 d . U P A 2
H126 H 0.550927 0.438118 0.232908 0.082 Uiso 0.4821(18) 1 calc R U P A 2

loop_
_atom_site_aniso_label
_atom_site_aniso_U_11
_atom_site_aniso_U_22
_atom_site_aniso_U_33
_atom_site_aniso_U_23
_atom_site_aniso_U_13
_atom_site_aniso_U_12
N1 0.0562(15) 0.091(2) 0.0762(19) -0.0474(17) 0.0094(13) 0.0002(14)
N2 0.0704(16) 0.077(2) 0.0765(19) -0.0432(16) 0.0230(14) -0.0078(14)
C1 0.173(5) 0.078(3) 0.124(4) -0.024(3) 0.034(4) -0.022(3)
C2 0.151(4) 0.107(4) 0.124(4) -0.023(3) 0.024(4) -0.023(4)
C3 0.128(3) 0.095(3) 0.107(3) -0.045(3) 0.031(3) -0.012(3)
C4 0.113(3) 0.097(3) 0.112(3) -0.045(3) 0.029(3) -0.022(3)
C5 0.147(4) 0.060(3) 0.143(4) -0.037(3) 0.028(3) -0.003(3)
C6 0.200(5) 0.083(4) 0.138(5) -0.025(3) 0.028(4) -0.012(4)
C7 0.185(5) 0.147(5) 0.098(4) -0.056(3) 0.030(4) 0.009(4)
C8 0.169(4) 0.135(4) 0.108(4) -0.062(3) 0.024(3) 0.023(4)
C9 0.109(3) 0.113(3) 0.090(3) -0.053(3) 0.026(2) -0.012(3)
C10 0.095(3) 0.076(3) 0.109(3) -0.042(2) 0.029(2) -0.012(2)
C11 0.126(3) 0.085(3) 0.108(3) -0.039(3) 0.041(3) -0.015(3)
C12 0.106(3) 0.078(3) 0.109(3) -0.043(3) 0.038(3) -0.013(2)
C13 0.069(2) 0.082(3) 0.090(3) -0.039(2) 0.0279(19) -0.0141(18)
C14 0.090(3) 0.088(3) 0.098(3) -0.040(2) 0.019(2) -0.002(2)
C15 0.0562(17) 0.077(2) 0.085(2) -0.041(2) 0.0233(16) -0.0139(16)
C16 0.0573(18) 0.081(3) 0.081(2) -0.042(2) 0.0127(16) -0.0055(17)
C17 0.0548(17) 0.084(3) 0.080(2) -0.043(2) 0.0119(16) -0.0095(17)
C18 0.0483(16) 0.083(2) 0.077(2) -0.041(2) 0.0143(15) -0.0077(16)
C19 0.0620(19) 0.092(3) 0.089(3) -0.053(2) 0.0168(18) -0.0150(19)
C20 0.064(2) 0.089(3) 0.096(3) -0.055(2) 0.0224(19) -0.0200(19)
C21 0.099(3) 0.140(4) 0.085(3) -0.059(3) 0.018(2) -0.029(3)
C22 0.111(3) 0.131(4) 0.084(3) -0.055(3) 0.011(3) -0.033(3)
C23 0.113(3) 0.107(3) 0.073(3) -0.036(2) -0.005(2) -0.029(3)
C24 0.086(2) 0.089(3) 0.067(2) -0.032(2) -0.0011(18) -0.021(2)
C25 0.073(2) 0.083(3) 0.068(2) -0.0336(19) 0.0001(17) -0.0184(18)
C26 0.078(2) 0.120(3) 0.076(2) -0.047(2) 0.0126(19) -0.025(2)
C27 0.085(2) 0.091(3) 0.073(2) -0.025(2) -0.021(2) -0.004(2)
C28 0.072(2) 0.085(3) 0.081(3) -0.028(2) -0.0140(19) 0.0013(19)
C29 0.0654(19) 0.071(2) 0.075(2) -0.0297(19) -0.0099(17) -0.0044(17)
C30 0.0622(18) 0.082(2) 0.068(2) -0.0366(19) 0.0009(16) -0.0065(17)
C31 0.0586(19) 0.095(3) 0.069(2) -0.030(2) 0.0032(16) 0.0040(18)
C32 0.0574(18) 0.090(3) 0.066(2) -0.029(2) 0.0015(16) 0.0037(17)
C33 0.0560(17) 0.072(2) 0.066(2) -0.0287(18) 0.0016(15) -0.0024(15)
C34 0.0560(18) 0.076(2) 0.074(2) -0.0320(19) 0.0001(16) -0.0005(16)
C35 0.0506(16) 0.069(2) 0.070(2) -0.0328(17) 0.0028(14) -0.0033(15)
C36 0.0496(16) 0.089(3) 0.073(2) -0.040(2) 0.0000(15) 0.0047(16)
C37 0.0496(16) 0.087(3) 0.074(2) -0.041(2) 0.0040(15) -0.0038(16)
C38 0.0524(16) 0.083(2) 0.074(2) -0.0422(19) 0.0106(15) -0.0076(16)
C39 0.0488(17) 0.096(3) 0.083(2) -0.042(2) 0.0069(16) -0.0022(17)
C40 0.0512(17) 0.094(3) 0.079(2) -0.040(2) 0.0032(16) -0.0049(17)
C55 0.073(2) 0.123(3) 0.099(3) -0.075(3) -0.017(2) 0.027(2)
C56 0.080(2) 0.107(3) 0.106(3) -0.068(3) -0.022(2) 0.019(2)
C57 0.0603(19) 0.105(3) 0.090(3) -0.058(2) -0.0050(18) 0.010(2)
C58 0.0472(16) 0.089(3) 0.083(2) -0.047(2) 0.0008(16) 0.0036(16)
C59 0.0509(17) 0.117(3) 0.091(3) -0.062(2) 0.0072(17) 0.0031(19)
C60 0.064(2) 0.125(4) 0.093(3) -0.066(3) 0.000(2) 0.015(2)
C95 0.0551(17) 0.105(3) 0.075(2) -0.055(2) -0.0035(16) 0.0111(18)
C96 0.0547(18) 0.096(3) 0.076(2) -0.043(2) 0.0066(16) 0.0026(18)
C97 0.0494(17) 0.089(3) 0.077(2) -0.038(2) 0.0069(16) 0.0010(17)
C98 0.0540(17) 0.098(3) 0.071(2) -0.048(2) 0.0098(15) -0.0062(17)
C99 0.0523(18) 0.119(3) 0.090(3) -0.063(2) 0.0103(17) -0.0136(19)
C100 0.0490(18) 0.133(3) 0.088(3) -0.067(3) 0.0013(18) 0.004(2)
C1B 0.051(4) 0.063(5) 0.075(4) -0.027(4) 0.006(3) -0.014(3)
C41 0.120(5) 0.114(6) 0.136(5) -0.078(4) 0.015(4) 0.010(4)
C42 0.101(4) 0.113(6) 0.131(5) -0.077(4) 0.008(4) 0.001(4)
C43 0.087(3) 0.110(5) 0.116(4) -0.071(4) 0.003(3) 0.005(3)
C44 0.089(4) 0.108(5) 0.116(4) -0.073(4) 0.004(3) 0.007(3)
C45 0.117(5) 0.113(5) 0.131(5) -0.075(4) 0.002(4) 0.020(4)
C46 0.128(5) 0.118(5) 0.139(5) -0.074(4) 0.009(4) 0.019(4)
C47 0.084(5) 0.113(5) 0.107(4) -0.066(4) 0.000(4) 0.006(4)
C48 0.081(5) 0.120(5) 0.098(4) -0.062(4) 0.003(4) 0.003(4)
C49 0.080(3) 0.110(5) 0.100(4) -0.069(4) -0.010(3) 0.013(4)
C50 0.081(4) 0.108(4) 0.107(4) -0.069(3) -0.005(3) 0.016(3)
C51 0.088(4) 0.113(5) 0.104(4) -0.069(4) -0.015(4) 0.025(4)
C52 0.087(4) 0.111(5) 0.102(4) -0.069(4) -0.020(4) 0.024(4)
C53 0.078(4) 0.110(5) 0.099(4) -0.069(4) -0.015(3) 0.023(3)
C54 0.077(4) 0.112(5) 0.101(4) -0.068(4) -0.008(3) 0.016(4)
C61 0.086(5) 0.110(4) 0.109(4) -0.072(3) 0.011(4) -0.008(4)
C62 0.085(5) 0.112(5) 0.114(4) -0.066(4) 0.012(4) -0.005(4)
C63 0.078(4) 0.107(4) 0.104(4) -0.067(3) 0.009(3) -0.001(3)
C64 0.065(4) 0.105(4) 0.092(3) -0.058(3) 0.010(3) 0.002(3)
C65 0.073(4) 0.107(4) 0.101(4) -0.062(3) 0.008(3) -0.002(4)
C66 0.072(4) 0.110(4) 0.104(4) -0.068(3) 0.014(3) 0.003(4)
C67 0.050(3) 0.098(4) 0.119(5) -0.060(4) 0.003(3) 0.003(3)
C68 0.043(3) 0.095(4) 0.122(4) -0.064(4) 0.002(3) 0.002(3)
C69 0.051(4) 0.092(5) 0.102(4) -0.059(4) 0.005(4) 0.000(3)
C70 0.057(4) 0.097(4) 0.093(3) -0.062(3) 0.001(3) -0.002(3)
C71 0.061(3) 0.099(4) 0.098(4) -0.062(3) -0.001(3) 0.004(3)
C72 0.061(4) 0.098(5) 0.096(4) -0.061(4) 0.000(3) 0.004(3)
C73 0.054(4) 0.090(4) 0.090(4) -0.055(3) 0.001(3) -0.001(3)
C74 0.053(4) 0.092(5) 0.095(4) -0.058(4) -0.004(4) -0.009(4)
C78 0.058(3) 0.084(3) 0.069(3) -0.044(3) 0.007(3) -0.005(3)
C79 0.067(3) 0.092(4) 0.094(4) -0.048(3) -0.001(3) 0.002(3)
C80 0.065(3) 0.088(4) 0.095(4) -0.051(3) -0.004(3) 0.004(3)
C75 0.056(3) 0.084(3) 0.083(3) -0.043(3) -0.001(3) 0.007(3)
C76 0.058(3) 0.084(4) 0.088(4) -0.040(3) 0.004(3) 0.004(3)
C77 0.057(3) 0.079(4) 0.081(4) -0.043(3) 0.005(3) -0.003(3)
C81 0.098(4) 0.099(4) 0.086(4) -0.011(4) -0.003(4) -0.007(4)
C82 0.097(5) 0.099(5) 0.087(5) -0.015(4) -0.012(4) -0.008(4)
C83 0.080(4) 0.081(4) 0.081(5) -0.024(4) -0.011(3) -0.003(4)
C84 0.073(3) 0.079(4) 0.075(4) -0.027(3) -0.008(3) -0.006(3)
C85 0.071(3) 0.074(3) 0.071(3) -0.031(3) -0.006(3) -0.003(3)
C86 0.088(4) 0.096(4) 0.079(4) -0.016(3) 0.000(3) 0.002(3)
C87 0.067(3) 0.075(4) 0.082(4) -0.025(3) -0.004(3) -0.002(3)
C88 0.060(3) 0.078(4) 0.085(4) -0.025(3) 0.004(3) -0.001(3)
C89 0.052(3) 0.073(3) 0.073(4) -0.029(3) -0.001(3) -0.002(3)
C90 0.064(3) 0.076(3) 0.069(3) -0.033(3) 0.001(3) -0.001(3)
C91 0.063(3) 0.078(4) 0.076(3) -0.027(3) 0.007(3) 0.000(3)
C92 0.059(4) 0.079(4) 0.072(3) -0.030(3) 0.009(3) 0.000(3)
C93 0.053(4) 0.078(4) 0.066(4) -0.036(3) 0.003(3) 0.000(3)
C94 0.056(3) 0.074(4) 0.072(4) -0.031(3) 0.006(3) -0.008(3)
C101 0.122(5) 0.106(6) 0.082(5) -0.031(5) 0.012(4) 0.005(5)
C102 0.100(4) 0.102(5) 0.076(4) -0.036(4) 0.012(3) -0.005(4)
C103 0.077(3) 0.090(4) 0.075(4) -0.035(4) 0.004(3) -0.012(3)
C104 0.083(3) 0.086(4) 0.071(3) -0.037(3) 0.013(3) -0.002(3)
C105 0.117(4) 0.099(5) 0.074(4) -0.034(4) 0.015(4) 0.016(4)
C106 0.126(4) 0.107(5) 0.080(4) -0.037(4) 0.015(4) 0.012(4)
C107 0.073(4) 0.086(4) 0.077(4) -0.037(3) -0.002(3) -0.008(3)
C108 0.064(3) 0.070(4) 0.080(3) -0.030(3) -0.003(3) -0.006(3)
C109 0.056(3) 0.067(4) 0.074(3) -0.034(3) 0.003(3) -0.002(3)
C110 0.068(3) 0.071(4) 0.072(3) -0.036(3) 0.008(3) 0.000(3)
C111 0.081(3) 0.076(4) 0.068(4) -0.033(3) 0.011(3) 0.015(4)
C112 0.076(3) 0.069(4) 0.069(4) -0.033(3) 0.007(3) 0.012(4)
C113 0.048(3) 0.063(4) 0.071(3) -0.029(3) 0.004(3) -0.002(4)
C114 0.053(3) 0.064(4) 0.077(3) -0.032(4) 0.006(3) 0.001(4)
C115 0.050(3) 0.065(5) 0.069(4) -0.037(3) 0.010(3) -0.002(4)
C116 0.054(4) 0.072(4) 0.068(4) -0.025(4) 0.007(3) -0.001(3)
C117 0.058(4) 0.068(4) 0.070(4) -0.030(3) 0.004(3) -0.001(3)
C121 0.057(3) 0.060(4) 0.069(4) -0.044(4) 0.011(3) -0.004(4)
C125 0.050(4) 0.057(5) 0.067(4) -0.034(4) 0.010(3) -0.013(3)
C1F 0.075(3) 0.074(5) 0.081(4) -0.035(4) 0.005(3) 0.005(4)
C1G 0.083(3) 0.078(4) 0.084(4) -0.040(4) 0.011(3) 0.008(4)
C1H 0.119(5) 0.094(5) 0.105(5) -0.031(4) 0.011(4) 0.024(4)
C1I 0.128(4) 0.108(5) 0.094(5) -0.031(4) 0.019(4) 0.017(4)
C1J 0.107(4) 0.096(4) 0.087(4) -0.034(4) 0.012(4) 0.003(4)
C1K 0.119(4) 0.104(5) 0.085(5) -0.036(4) 0.015(4) 0.006(4)
C1L 0.110(5) 0.103(6) 0.093(5) -0.037(5) 0.021(4) 0.000(5)
C1M 0.098(5) 0.103(5) 0.088(5) -0.034(5) 0.015(4) -0.007(4)
C1N 0.084(4) 0.093(5) 0.087(4) -0.035(4) 0.007(4) -0.010(4)
C1O 0.075(3) 0.089(4) 0.085(4) -0.037(4) 0.008(3) -0.011(3)
C1P 0.063(3) 0.076(4) 0.084(4) -0.036(4) 0.005(3) -0.009(3)
C1Q 0.063(4) 0.073(5) 0.087(4) -0.036(4) 0.011(3) -0.010(4)
C1R 0.061(4) 0.069(5) 0.083(4) -0.033(4) 0.006(3) -0.004(4)
C41A 0.118(5) 0.116(6) 0.143(6) -0.075(5) 0.012(5) 0.005(4)
C42A 0.100(4) 0.112(6) 0.125(5) -0.082(4) 0.007(4) -0.001(4)
C43A 0.088(4) 0.112(5) 0.117(5) -0.070(4) 0.005(4) 0.003(4)
C44A 0.098(4) 0.112(5) 0.119(4) -0.073(4) -0.004(4) 0.011(4)
C45A 0.116(5) 0.117(5) 0.131(5) -0.068(4) -0.002(4) 0.010(4)
C46A 0.124(5) 0.120(5) 0.138(5) -0.072(5) 0.005(5) 0.015(4)
C47A 0.085(5) 0.117(6) 0.106(5) -0.069(4) 0.008(4) 0.000(4)
C48A 0.081(5) 0.113(6) 0.101(4) -0.064(4) 0.001(4) 0.006(4)
C49A 0.083(3) 0.110(5) 0.097(4) -0.073(4) -0.006(3) 0.012(4)
C50A 0.088(4) 0.113(5) 0.106(4) -0.069(4) -0.007(3) 0.015(4)
C51A 0.093(5) 0.115(5) 0.106(4) -0.066(4) -0.014(4) 0.021(4)
C52A 0.083(5) 0.114(5) 0.100(4) -0.065(4) -0.017(4) 0.023(4)
C53A 0.074(4) 0.113(5) 0.100(4) -0.066(4) -0.017(3) 0.021(4)
C54A 0.072(4) 0.110(5) 0.100(4) -0.065(4) -0.013(4) 0.019(4)
C62A 0.080(5) 0.111(4) 0.110(5) -0.063(4) 0.015(4) -0.003(4)
C63A 0.069(4) 0.105(4) 0.099(4) -0.063(3) 0.012(4) 0.002(4)
C64A 0.065(4) 0.102(4) 0.094(4) -0.063(3) 0.009(3) -0.001(3)
C65A 0.074(4) 0.107(4) 0.102(4) -0.069(3) 0.014(3) -0.004(3)
C66A 0.075(4) 0.110(5) 0.103(4) -0.072(4) 0.024(3) -0.012(4)
C61A 0.075(5) 0.108(4) 0.110(4) -0.070(4) 0.022(4) -0.007(4)
C67A 0.089(4) 0.121(5) 0.110(5) -0.065(4) 0.006(4) -0.010(4)
C68A 0.083(4) 0.110(5) 0.114(5) -0.056(4) 0.000(4) -0.003(4)
C69A 0.060(3) 0.095(4) 0.091(4) -0.060(3) 0.001(3) -0.006(3)
C70A 0.056(4) 0.096(4) 0.093(4) -0.064(3) 0.001(3) 0.000(3)
C71A 0.054(4) 0.097(5) 0.099(4) -0.063(4) -0.005(4) -0.001(4)
C72A 0.058(5) 0.091(5) 0.095(4) -0.064(4) -0.001(4) -0.003(4)
C73A 0.057(4) 0.087(4) 0.091(4) -0.057(3) -0.002(3) -0.002(3)
C74A 0.056(4) 0.089(4) 0.095(4) -0.051(4) 0.003(3) -0.007(3)
C78A 0.050(3) 0.068(3) 0.070(3) -0.035(3) 0.005(3) 0.004(3)
C79A 0.047(3) 0.072(4) 0.079(3) -0.046(3) -0.003(3) 0.002(3)
C80A 0.055(3) 0.079(4) 0.084(4) -0.054(3) -0.011(3) 0.006(3)
C75A 0.056(3) 0.079(3) 0.078(3) -0.052(3) -0.003(3) 0.007(3)
C76A 0.063(3) 0.078(3) 0.081(3) -0.046(3) -0.011(3) 0.007(3)
C77A 0.059(3) 0.079(4) 0.078(3) -0.047(3) -0.003(3) 0.008(3)
C81A 0.077(4) 0.081(4) 0.085(5) -0.026(4) -0.004(3) -0.002(4)
C82A 0.080(4) 0.089(4) 0.079(5) -0.018(4) -0.002(4) -0.009(4)
C83A 0.083(4) 0.093(4) 0.084(4) -0.015(3) -0.001(3) -0.004(3)
C84A 0.072(3) 0.084(4) 0.079(4) -0.022(3) 0.001(3) -0.004(3)
C85A 0.056(3) 0.075(3) 0.073(3) -0.035(3) -0.003(3) -0.004(3)
C86A 0.065(4) 0.077(4) 0.078(4) -0.028(3) -0.003(3) -0.002(3)
C87A 0.084(4) 0.095(4) 0.085(4) -0.018(4) 0.009(4) 0.004(4)
C88A 0.074(4) 0.089(4) 0.085(4) -0.023(4) 0.022(3) 0.006(3)
C89A 0.054(3) 0.077(4) 0.070(3) -0.031(3) 0.009(3) 0.000(3)
C90A 0.054(3) 0.072(3) 0.071(3) -0.035(3) 0.003(3) -0.003(3)
C91A 0.049(3) 0.078(4) 0.074(4) -0.032(3) 0.008(3) 0.002(3)
C92A 0.053(3) 0.079(4) 0.075(4) -0.035(3) 0.010(3) 0.001(3)
C93A 0.048(4) 0.080(4) 0.069(4) -0.043(3) 0.006(3) -0.007(3)
C94A 0.052(4) 0.079(4) 0.077(4) -0.033(3) 0.006(3) -0.003(3)
C118 0.055(3) 0.064(5) 0.073(4) -0.027(4) 0.010(3) -0.009(4)
C119 0.051(4) 0.060(5) 0.076(4) -0.033(4) 0.007(4) -0.005(4)
C120 0.050(4) 0.058(5) 0.072(4) -0.036(4) 0.008(3) -0.012(4)
C122 0.050(3) 0.067(5) 0.077(4) -0.039(4) 0.006(3) -0.006(4)
C123 0.050(3) 0.062(5) 0.073(4) -0.030(4) 0.006(3) -0.008(3)
C124 0.063(4) 0.071(4) 0.070(4) -0.031(3) 0.010(4) 0.002(3)
C126 0.062(4) 0.065(4) 0.073(4) -0.030(3) 0.006(3) 0.001(4)

loop_
_atom_type_symbol
_atom_type_description
_atom_type_scat_dispersion_real
_atom_type_scat_dispersion_imag
_atom_type_scat_source
C C 0.0181 0.0091 'International Tables Vol C Tables 4.2.6.8 and 6.1.1.4'
H H 0.0000 0.0000 'International Tables Vol C Tables 4.2.6.8 and 6.1.1.4'
N N 0.0311 0.0180 'International Tables Vol C Tables 4.2.6.8 and 6.1.1.4'

loop_
_geom_angle_atom_site_label_1
_geom_angle_atom_site_label_2
_geom_angle_atom_site_label_3
_geom_angle
_geom_angle_site_symmetry_1
_geom_angle_site_symmetry_3
_geom_angle_publ_flag
C18 N1 C38 117.7(3) . . ?
C58 N1 C18 121.6(3) . . ?
C58 N1 C38 119.1(3) . . ?
C98 N2 C78 124.2(3) . . ?
C98 N2 C121 125.3(6) . . ?
C121 N2 C78 108.2(6) . . ?
C78A N2 C98 111.4(3) . . ?
C118 N2 C98 113.5(7) . . ?
C118 N2 C78A 133.5(7) . . ?
C2 C1 H1 117.9 . . ?
C2 C1 C6 124.2(7) . . ?
C6 C1 H1 117.9 . . ?
C1 C2 H2 121.9 . . ?
C1 C2 C3 116.3(6) . . ?
C3 C2 H2 121.9 . . ?
C4 C3 C2 118.1(5) . . ?
C4 C3 C7 126.6(6) . . ?
C7 C3 C2 115.2(5) . . ?
C3 C4 C5 124.8(6) . . ?
C3 C4 C10 116.9(5) . . ?
C5 C4 C10 118.2(5) . . ?
C4 C5 H5 122.3 . . ?
C4 C5 C6 115.5(6) . . ?
C6 C5 H5 122.3 . . ?
C1 C6 C5 120.8(6) . . ?
C1 C6 H6 119.6 . . ?
C5 C6 H6 119.6 . . ?
C3 C7 H7 121.4 . . ?
C3 C7 C8 117.2(5) . . ?
C8 C7 H7 121.4 . . ?
C7 C8 H8 119.5 . . ?
C9 C8 C7 120.9(5) . . ?
C9 C8 H8 119.5 . . ?
C8 C9 C10 121.4(5) . . ?
C8 C9 C14 119.7(5) . . ?
C10 C9 C14 118.8(4) . . ?
C9 C10 C4 116.9(4) . . ?
C11 C10 C4 123.2(4) . . ?
C11 C10 C9 119.9(5) . . ?
C10 C11 H11 119.9 . . ?
C10 C11 C12 120.1(5) . . ?
C12 C11 H11 119.9 . . ?
C11 C12 H12 118.8 . . ?
C11 C12 C13 122.5(5) . . ?
C13 C12 H12 118.8 . . ?
C12 C13 C15 121.9(4) . . ?
C14 C13 C12 117.6(4) . . ?
C14 C13 C15 120.5(4) . . ?
C9 C14 H14 119.5 . . ?
C13 C14 C9 120.9(4) . . ?
C13 C14 H14 119.5 . . ?
C16 C15 C13 120.9(4) . . ?
C20 C15 C13 122.6(4) . . ?
C20 C15 C16 116.5(4) . . ?
C15 C16 H16 118.8 . . ?
C17 C16 C15 122.4(4) . . ?
C17 C16 H16 118.8 . . ?
C16 C17 H17 120.0 . . ?
C16 C17 C18 120.1(4) . . ?
C18 C17 H17 120.0 . . ?
C17 C18 N1 121.7(3) . . ?
C19 C18 N1 119.7(3) . . ?
C19 C18 C17 118.6(4) . . ?
C18 C19 H19 119.7 . . ?
C20 C19 C18 120.6(4) . . ?
C20 C19 H19 119.7 . . ?
C15 C20 H20 119.1 . . ?
C19 C20 C15 121.8(4) . . ?
C19 C20 H20 119.1 . . ?
C22 C21 H21 120.0 . . ?
C26 C21 H21 120.0 . . ?
C26 C21 C22 119.9(5) . . ?
C21 C22 H22 120.3 . . ?
C23 C22 C21 119.5(5) . . ?
C23 C22 H22 120.3 . . ?
C22 C23 H23 118.7 . . ?
C22 C23 C24 122.6(5) . . ?
C24 C23 H23 118.7 . . ?
C23 C24 C25 117.7(4) . . ?
C27 C24 C23 122.0(4) . . ?
C27 C24 C25 120.2(4) . . ?
C24 C25 C30 117.9(3) . . ?
C26 C25 C24 118.5(4) . . ?
C26 C25 C30 123.7(4) . . ?
C21 C26 H26 119.1 . . ?
C25 C26 C21 121.8(4) . . ?
C25 C26 H26 119.1 . . ?
C24 C27 H27 119.1 . . ?
C28 C27 C24 121.8(4) . . ?
C28 C27 H27 119.1 . . ?
C27 C28 H28 119.7 . . ?
C27 C28 C29 120.6(4) . . ?
C29 C28 H28 119.7 . . ?
C30 C29 C28 118.7(4) . . ?
C30 C29 C34 121.1(3) . . ?
C34 C29 C28 120.2(3) . . ?
C29 C30 C25 120.8(3) . . ?
C29 C30 C31 117.1(3) . . ?
C31 C30 C25 122.1(3) . . ?
C30 C31 H31 119.5 . . ?
C32 C31 C30 120.9(3) . . ?
C32 C31 H31 119.5 . . ?
C31 C32 H32 118.8 . . ?
C31 C32 C33 122.5(3) . . ?
C33 C32 H32 118.8 . . ?
C32 C33 C35 121.9(3) . . ?
C34 C33 C32 117.2(3) . . ?
C34 C33 C35 120.9(3) . . ?
C29 C34 H34 119.4 . . ?
C33 C34 C29 121.2(3) . . ?
C33 C34 H34 119.4 . . ?
C36 C35 C33 120.2(3) . . ?
C40 C35 C33 122.7(3) . . ?
C40 C35 C36 117.1(3) . . ?
C35 C36 H36 119.6 . . ?
C37 C36 C35 120.9(3) . . ?
C37 C36 H36 119.6 . . ?
C36 C37 H37 119.5 . . ?
C38 C37 C36 121.1(3) . . ?
C38 C37 H37 119.5 . . ?
C37 C38 N1 121.0(3) . . ?
C37 C38 C39 118.7(3) . . ?
C39 C38 N1 120.3(3) . . ?
C38 C39 H39 120.1 . . ?
C40 C39 C38 119.9(3) . . ?
C40 C39 H39 120.1 . . ?
C35 C40 H40 118.8 . . ?
C39 C40 C35 122.4(3) . . ?
C39 C40 H40 118.8 . . ?
C56 C55 C53 127.1(7) . . ?
C56 C55 C53A 110.5(7) . . ?
C60 C55 C56 118.5(4) . . ?
C60 C55 C53 114.2(6) . . ?
C60 C55 C53A 130.8(7) . . ?
C55 C56 H56 119.8 . . ?
C55 C56 C57 120.4(5) . . ?
C57 C56 H56 119.8 . . ?
C56 C57 H57 119.9 . . ?
C58 C57 C56 120.3(4) . . ?
C58 C57 H57 119.9 . . ?
C57 C58 N1 119.9(3) . . ?
C59 C58 N1 122.0(4) . . ?
C59 C58 C57 118.1(4) . . ?
C58 C59 H59 119.5 . . ?
C60 C59 C58 121.1(5) . . ?
C60 C59 H59 119.5 . . ?
C55 C60 C59 121.7(4) . . ?
C55 C60 H60 119.2 . . ?
C59 C60 H60 119.2 . . ?
C96 C95 C93 114.9(5) . . ?
C100 C95 C96 117.3(4) . . ?
C100 C95 C93 127.7(4) . . ?
C93A C95 C96 129.3(6) . . ?
C93A C95 C100 113.3(5) . . ?
C95 C96 H96 119.4 . . ?
C97 C96 C95 121.3(4) . . ?
C97 C96 H96 119.4 . . ?
C96 C97 H97 119.6 . . ?
C98 C97 C96 120.9(3) . . ?
C98 C97 H97 119.6 . . ?
C97 C98 N2 120.5(3) . . ?
C97 C98 C99 118.6(4) . . ?
C99 C98 N2 121.0(4) . . ?
C98 C99 H99 119.9 . . ?
C100 C99 C98 120.2(4) . . ?
C100 C99 H99 119.9 . . ?
C95 C100 C99 121.8(3) . . ?
C95 C100 H100 119.1 . . ?
C99 C100 H100 119.1 . . ?
C115 C1B H1B 119.6 . . ?
C115 C1B C125 120.9(14) . . ?
C125 C1B H1B 119.6 . . ?
C42 C41 H41 119.4 . . ?
C42 C41 C46 121.2(11) . . ?
C46 C41 H41 119.4 . . ?
C41 C42 H42 121.4 . . ?
C43 C42 C41 117.2(13) . . ?
C43 C42 H42 121.4 . . ?
C42 C43 C44 123.4(12) . . ?
C42 C43 C47 119.9(12) . . ?
C44 C43 C47 116.7(12) . . ?
C43 C44 C45 118.0(9) . . ?
C43 C44 C50 120.3(10) . . ?
C45 C44 C50 121.6(9) . . ?
C44 C45 H45 119.4 . . ?
C46 C45 C44 121.2(10) . . ?
C46 C45 H45 119.4 . . ?
C41 C46 H46 120.6 . . ?
C45 C46 C41 118.9(10) . . ?
C45 C46 H46 120.6 . . ?
C43 C47 H47 118.5 . . ?
C48 C47 C43 122.9(13) . . ?
C48 C47 H47 118.5 . . ?
C47 C48 H48 120.1 . . ?
C47 C48 C49 119.8(12) . . ?
C49 C48 H48 120.1 . . ?
C48 C49 C50 119.3(11) . . ?
C54 C49 C48 117.3(12) . . ?
C54 C49 C50 123.1(12) . . ?
C49 C50 C44 120.9(10) . . ?
C51 C50 C44 123.3(9) . . ?
C51 C50 C49 115.8(9) . . ?
C50 C51 H51 119.7 . . ?
C52 C51 C50 120.6(9) . . ?
C52 C51 H51 119.7 . . ?
C51 C52 H52 118.5 . . ?
C51 C52 C53 123.1(10) . . ?
C53 C52 H52 118.4 . . ?
C52 C53 C55 119.2(10) . . ?
C52 C53 C54 119.4(12) . . ?
C54 C53 C55 120.7(11) . . ?
C49 C54 H54 121.0 . . ?
C53 C54 C49 117.9(13) . . ?
C53 C54 H54 121.0 . . ?
C62 C61 H61 119.2 . . ?
C62 C61 C66 121.7(10) . . ?
C66 C61 H61 119.2 . . ?
C61 C62 H62 119.8 . . ?
C61 C62 C63 120.5(10) . . ?
C63 C62 H62 119.8 . . ?
C62 C63 H63 119.2 . . ?
C64 C63 C62 121.6(9) . . ?
C64 C63 H63 119.2 . . ?
C63 C64 C65 117.0(9) . . ?
C63 C64 C70 122.2(8) . . ?
C65 C64 C70 120.8(9) . . ?
C64 C65 C66 120.5(10) . . ?
C64 C65 C67 119.3(10) . . ?
C66 C65 C67 119.9(9) . . ?
C61 C66 C65 118.5(9) . . ?
C61 C66 H66 120.8 . . ?
C65 C66 H66 120.8 . . ?
C65 C67 H67 120.2 . . ?
C68 C67 C65 119.7(8) . . ?
C68 C67 H67 120.2 . . ?
C67 C68 H68 120.2 . . ?
C67 C68 C69 119.6(9) . . ?
C69 C68 H68 120.2 . . ?
C70 C69 C68 122.5(12) . . ?
C70 C69 C74 118.8(11) . . ?
C74 C69 C68 118.6(12) . . ?
C69 C70 C64 117.5(9) . . ?
C71 C70 C64 124.8(9) . . ?
C71 C70 C69 117.6(10) . . ?
C70 C71 H71 119.3 . . ?
C70 C71 C72 121.4(9) . . ?
C72 C71 H71 119.3 . . ?
C71 C72 H72 118.5 . . ?
C71 C72 C73 123.0(9) . . ?
C73 C72 H72 118.5 . . ?
C72 C73 C75 123.2(11) . . ?
C74 C73 C72 114.9(14) . . ?
C74 C73 C75 121.8(14) . . ?
C69 C74 H74 117.9 . . ?
C73 C74 C69 124.3(14) . . ?
C73 C74 H74 117.9 . . ?
C79 C78 N2 118.3(3) . . ?
C79 C78 C77 120.0 . . ?
C77 C78 N2 121.1(3) . . ?
C78 C79 H79 120.0 . . ?
C80 C79 C78 120.0 . . ?
C80 C79 H79 120.0 . . ?
C79 C80 H80 120.0 . . ?
C75 C80 C79 120.0 . . ?
C75 C80 H80 120.0 . . ?
C80 C75 C73 118.8(6) . . ?
C80 C75 C76 120.0 . . ?
C76 C75 C73 121.1(6) . . ?
C75 C76 H76 120.0 . . ?
C77 C76 C75 120.0 . . ?
C77 C76 H76 120.0 . . ?
C78 C77 H77 120.0 . . ?
C76 C77 C78 120.0 . . ?
C76 C77 H77 120.0 . . ?
C82 C81 H81 120.6 . . ?
C86 C81 H81 120.6 . . ?
C86 C81 C82 118.7(9) . . ?
C81 C82 H82 119.0 . . ?
C83 C82 C81 121.9(9) . . ?
C83 C82 H82 119.0 . . ?
C82 C83 H83 120.1 . . ?
C82 C83 C84 119.9(9) . . ?
C84 C83 H83 120.1 . . ?
C85 C84 C83 118.4(8) . . ?
C87 C84 C83 120.7(8) . . ?
C87 C84 C85 120.9(8) . . ?
C84 C85 C90 118.0(8) . . ?
C86 C85 C84 118.8(8) . . ?
C86 C85 C90 123.1(7) . . ?
C81 C86 C85 122.2(9) . . ?
C81 C86 H86 118.9 . . ?
C85 C86 H86 118.9 . . ?
C84 C87 H87 119.8 . . ?
C88 C87 C84 120.4(8) . . ?
C88 C87 H87 119.8 . . ?
C87 C88 H88 119.4 . . ?
C87 C88 C89 121.3(8) . . ?
C89 C88 H88 119.4 . . ?
C90 C89 C88 119.8(7) . . ?
C90 C89 C94 120.3(7) . . ?
C94 C89 C88 119.8(8) . . ?
C89 C90 C85 119.6(7) . . ?
C89 C90 C91 117.5(7) . . ?
C91 C90 C85 122.9(8) . . ?
C90 C91 H91 119.8 . . ?
C92 C91 C90 120.4(8) . . ?
C92 C91 H91 119.8 . . ?
C91 C92 H92 118.5 . . ?
C91 C92 C93 123.0(8) . . ?
C93 C92 H92 118.5 . . ?
C92 C93 C95 125.7(7) . . ?
C94 C93 C95 119.2(7) . . ?
C94 C93 C92 115.0(8) . . ?
C89 C94 H94 118.2 . . ?
C93 C94 C89 123.6(8) . . ?
C93 C94 H94 118.2 . . ?
C102 C101 H101 118.7 . . ?
C102 C101 C106 122.5(11) . . ?
C106 C101 H101 118.7 . . ?
C101 C102 H102 119.6 . . ?
C101 C102 C103 120.9(10) . . ?
C103 C102 H102 119.6 . . ?
C102 C103 C104 118.1(8) . . ?
C102 C103 C107 122.6(10) . . ?
C107 C103 C104 119.2(9) . . ?
C105 C104 C103 117.0(8) . . ?
C105 C104 C110 124.8(9) . . ?
C110 C104 C103 118.2(9) . . ?
C104 C105 H105 117.6 . . ?
C106 C105 C104 124.8(11) . . ?
C106 C105 H105 117.6 . . ?
C101 C106 H106 121.7 . . ?
C105 C106 C101 116.7(10) . . ?
C105 C106 H106 121.7 . . ?
C103 C107 H107 119.2 . . ?
C108 C107 C103 121.6(8) . . ?
C108 C107 H107 119.2 . . ?
C107 C108 H108 119.7 . . ?
C107 C108 C109 120.6(7) . . ?
C109 C108 H108 119.7 . . ?
C110 C109 C108 118.7(8) . . ?
C114 C109 C108 120.5(8) . . ?
C114 C109 C110 120.7(7) . . ?
C104 C110 C111 123.1(8) . . ?
C109 C110 C104 121.6(9) . . ?
C109 C110 C111 115.3(8) . . ?
C110 C111 H111 118.1 . . ?
C112 C111 C110 123.9(8) . . ?
C112 C111 H111 118.1 . . ?
C111 C112 H112 120.8 . . ?
C111 C112 C113 118.5(8) . . ?
C113 C112 H112 120.8 . . ?
C112 C113 C115 119.2(7) . . ?
C114 C113 C112 119.4(9) . . ?
C114 C113 C115 121.4(8) . . ?
C109 C114 H114 118.9 . . ?
C113 C114 C109 122.1(8) . . ?
C113 C114 H114 118.9 . . ?
C1B C115 C113 119.9(12) . . ?
C1B C115 C116 119.3(12) . . ?
C116 C115 C113 120.8(9) . . ?
C115 C116 H116 119.6 . . ?
C117 C116 C115 120.9(9) . . ?
C117 C116 H116 119.6 . . ?
C116 C117 H117 119.3 . . ?
C121 C117 C116 121.4(14) . . ?
C121 C117 H117 119.3 . . ?
N2 C121 C125 105.0(11) . . ?
C117 C121 N2 131.1(15) . . ?
C117 C121 C125 123.0(17) . . ?
C1B C125 C121 113.4(12) . . ?
C1B C125 H125 123.3 . . ?
C121 C125 H125 123.3 . . ?
C1G C1F H1F 119.1 . . ?
C122 C1F H1F 119.1 . . ?
C122 C1F C1G 121.9(10) . . ?
C1F C1G C1H 118.9(12) . . ?
C1P C1G C1F 119.9(10) . . ?
C1P C1G C1H 121.2(12) . . ?
C1G C1H H1H 120.1 . . ?
C1G C1H C1I 119.7(11) . . ?
C1I C1H H1H 120.1 . . ?
C1H C1I H1I 120.6 . . ?
C1J C1I C1H 118.7(12) . . ?
C1J C1I H1I 120.6 . . ?
C1I C1J C1K 116.2(13) . . ?
C1I C1J C1O 125.6(14) . . ?
C1O C1J C1K 118.1(11) . . ?
C1J C1K H1K 121.8 . . ?
C1L C1K C1J 116.4(12) . . ?
C1L C1K H1K 121.8 . . ?
C1K C1L H1L 117.5 . . ?
C1K C1L C1M 124.9(13) . . ?
C1M C1L H1L 117.5 . . ?
C1L C1M H1M 120.8 . . ?
C1N C1M C1L 118.4(12) . . ?
C1N C1M H1M 120.8 . . ?
C1M C1N H1N 121.4 . . ?
C1O C1N C1M 117.1(12) . . ?
C1O C1N H1N 121.4 . . ?
C1J C1O C1N 125.0(12) . . ?
C1J C1O C1P 116.0(12) . . ?
C1N C1O C1P 119.0(10) . . ?
C1G C1P C1O 118.6(11) . . ?
C1G C1P C1Q 120.7(11) . . ?
C1Q C1P C1O 120.7(10) . . ?
C1P C1Q H1Q 120.5 . . ?
C1P C1Q C1R 119.0(11) . . ?
C1R C1Q H1Q 120.5 . . ?
C1Q C1R H1R 118.5 . . ?
C122 C1R C1Q 123.0(10) . . ?
C122 C1R H1R 118.5 . . ?
C42A C41A H41A 118.7 . . ?
C46A C41A H41A 118.7 . . ?
C46A C41A C42A 122.6(15) . . ?
C41A C42A H42A 119.8 . . ?
C41A C42A C43A 120.5(14) . . ?
C43A C42A H42A 119.8 . . ?
C44A C43A C42A 116.0(14) . . ?
C47A C43A C42A 120.7(15) . . ?
C47A C43A C44A 123.0(16) . . ?
C43A C44A C50A 116.9(13) . . ?
C45A C44A C43A 120.1(13) . . ?
C45A C44A C50A 122.9(12) . . ?
C44A C45A H45A 118.7 . . ?
C44A C45A C46A 122.5(13) . . ?
C46A C45A H45A 118.7 . . ?
C41A C46A C45A 117.9(14) . . ?
C41A C46A H46A 121.0 . . ?
C45A C46A H46A 121.0 . . ?
C43A C47A H47A 119.5 . . ?
C43A C47A C48A 121.0(16) . . ?
C48A C47A H47A 119.5 . . ?
C47A C48A H48A 119.7 . . ?
C47A C48A C49A 120.7(14) . . ?
C49A C48A H48A 119.7 . . ?
C50A C49A C48A 118.8(13) . . ?
C50A C49A C54A 119.7(14) . . ?
C54A C49A C48A 121.4(14) . . ?
C49A C50A C44A 118.7(12) . . ?
C49A C50A C51A 120.6(12) . . ?
C51A C50A C44A 120.7(12) . . ?
C50A C51A H51A 120.2 . . ?
C50A C51A C52A 119.6(11) . . ?
C52A C51A H51A 120.2 . . ?
C51A C52A H52A 119.1 . . ?
C53A C52A C51A 121.8(11) . . ?
C53A C52A H52A 119.1 . . ?
C52A C53A C55 125.8(12) . . ?
C52A C53A C54A 117.7(13) . . ?
C54A C53A C55 115.4(12) . . ?
C49A C54A C53A 120.2(15) . . ?
C49A C54A H54A 119.9 . . ?
C53A C54A H54A 119.9 . . ?
C63A C62A H62A 120.0 . . ?
C63A C62A C61A 120.0 . . ?
C61A C62A H62A 120.0 . . ?
C62A C63A H63A 120.0 . . ?
C64A C63A C62A 120.0 . . ?
C64A C63A H63A 120.0 . . ?
C63A C64A C70A 118.9(7) . . ?
C65A C64A C63A 120.0 . . ?
C65A C64A C70A 121.1(7) . . ?
C64A C65A C66A 120.0 . . ?
C64A C65A C67A 116.9(6) . . ?
C66A C65A C67A 122.7(6) . . ?
C65A C66A H66A 120.0 . . ?
C61A C66A C65A 120.0 . . ?
C61A C66A H66A 120.0 . . ?
C62A C61A H61A 120.0 . . ?
C66A C61A C62A 120.0 . . ?
C66A C61A H61A 120.0 . . ?
C65A C67A H67A 118.4 . . ?
C68A C67A C65A 123.2(9) . . ?
C68A C67A H67A 118.4 . . ?
C67A C68A H68A 119.7 . . ?
C67A C68A C69A 120.6(9) . . ?
C69A C68A H68A 119.7 . . ?
C70A C69A C68A 118.9(9) . . ?
C74A C69A C68A 120.4(8) . . ?
C74A C69A C70A 120.7(9) . . ?
C69A C70A C64A 118.5(9) . . ?
C69A C70A C71A 117.9(10) . . ?
C71A C70A C64A 123.7(10) . . ?
C70A C71A H71A 119.1 . . ?
C72A C71A C70A 121.8(13) . . ?
C72A C71A H71A 119.1 . . ?
C71A C72A H72A 120.1 . . ?
C71A C72A C73A 119.8(16) . . ?
C73A C72A H72A 120.1 . . ?
C72A C73A C75A 121.8(15) . . ?
C74A C73A C72A 119.1(15) . . ?
C74A C73A C75A 119.0(11) . . ?
C69A C74A C73A 120.5(10) . . ?
C69A C74A H74A 119.7 . . ?
C73A C74A H74A 119.7 . . ?
C79A C78A N2 125.1(3) . . ?
C79A C78A C77A 120.0 . . ?
C77A C78A N2 114.9(3) . . ?
C78A C79A H79A 120.0 . . ?
C80A C79A C78A 120.0 . . ?
C80A C79A H79A 120.0 . . ?
C79A C80A H80A 120.0 . . ?
C79A C80A C75A 120.0 . . ?
C75A C80A H80A 120.0 . . ?
C80A C75A C73A 122.0(7) . . ?
C76A C75A C73A 118.0(7) . . ?
C76A C75A C80A 120.0 . . ?
C75A C76A H76A 120.0 . . ?
C77A C76A C75A 120.0 . . ?
C77A C76A H76A 120.0 . . ?
C78A C77A H77A 120.0 . . ?
C76A C77A C78A 120.0 . . ?
C76A C77A H77A 120.0 . . ?
C82A C81A H81A 120.4 . . ?
C82A C81A C86A 119.3(10) . . ?
C86A C81A H81A 120.4 . . ?
C81A C82A H82A 119.9 . . ?
C83A C82A C81A 120.2(11) . . ?
C83A C82A H82A 119.9 . . ?
C82A C83A H83A 119.5 . . ?
C82A C83A C84A 120.9(10) . . ?
C84A C83A H83A 119.5 . . ?
C83A C84A C85A 119.7(9) . . ?
C83A C84A C87A 120.7(10) . . ?
C85A C84A C87A 119.6(9) . . ?
C84A C85A C90A 119.8(8) . . ?
C86A C85A C84A 117.5(9) . . ?
C86A C85A C90A 122.7(9) . . ?
C81A C86A H86A 118.9 . . ?
C85A C86A C81A 122.2(10) . . ?
C85A C86A H86A 118.9 . . ?
C84A C87A H87A 119.3 . . ?
C88A C87A C84A 121.3(9) . . ?
C88A C87A H87A 119.3 . . ?
C87A C88A H88A 120.3 . . ?
C87A C88A C89A 119.5(8) . . ?
C89A C88A H88A 120.3 . . ?
C90A C89A C88A 122.2(9) . . ?
C90A C89A C94A 118.5(8) . . ?
C94A C89A C88A 119.4(8) . . ?
C89A C90A C85A 117.6(9) . . ?
C91A C90A C85A 124.2(8) . . ?
C91A C90A C89A 118.2(8) . . ?
C90A C91A H91A 118.6 . . ?
C90A C91A C92A 122.7(8) . . ?
C92A C91A H91A 118.6 . . ?
C91A C92A H92A 120.0 . . ?
C91A C92A C93A 119.9(8) . . ?
C93A C92A H92A 120.0 . . ?
C95 C93A C92A 123.6(9) . . ?
C94A C93A C95 117.5(9) . . ?
C94A C93A C92A 118.7(10) . . ?
C89A C94A H94A 119.1 . . ?
C93A C94A C89A 121.9(9) . . ?
C93A C94A H94A 119.1 . . ?
N2 C118 C126 112.0(13) . . ?
C119 C118 N2 140.5(16) . . ?
C119 C118 C126 107.5(19) . . ?
C118 C119 H119 112.9 . . ?
C118 C119 C120 134.3(16) . . ?
C120 C119 H119 112.9 . . ?
C119 C120 H120 119.2 . . ?
C119 C120 C123 121.6(13) . . ?
C123 C120 H120 119.2 . . ?
C1F C122 C123 122.7(10) . . ?
C1R C122 C1F 115.5(10) . . ?
C1R C122 C123 121.7(9) . . ?
C120 C123 C122 124.4(13) . . ?
C124 C123 C120 115.5(13) . . ?
C124 C123 C122 120.1(9) . . ?
C123 C124 H124 119.7 . . ?
C126 C124 C123 120.7(10) . . ?
C126 C124 H124 119.7 . . ?
C118 C126 H126 119.8 . . ?
C124 C126 C118 120.4(12) . . ?
C124 C126 H126 119.8 . . ?

loop_
_geom_bond_atom_site_label_1
_geom_bond_atom_site_label_2
_geom_bond_distance
_geom_bond_site_symmetry_2
_geom_bond_publ_flag
N1 C18 1.413(5) . ?
N1 C38 1.441(4) . ?
N1 C58 1.413(4) . ?
N2 C98 1.445(5) . ?
N2 C78 1.525(4) . ?
N2 C121 1.447(19) . ?
N2 C78A 1.398(4) . ?
N2 C118 1.39(2) . ?
C1 H1 0.9400 . ?
C1 C2 1.334(8) . ?
C1 C6 1.352(8) . ?
C2 H2 0.9400 . ?
C2 C3 1.501(8) . ?
C3 C4 1.341(7) . ?
C3 C7 1.377(7) . ?
C4 C5 1.378(6) . ?
C4 C10 1.518(7) . ?
C5 H5 0.9400 . ?
C5 C6 1.435(8) . ?
C6 H6 0.9400 . ?
C7 H7 0.9400 . ?
C7 C8 1.425(8) . ?
C8 H8 0.9400 . ?
C8 C9 1.388(7) . ?
C9 C10 1.419(6) . ?
C9 C14 1.423(7) . ?
C10 C11 1.361(7) . ?
C11 H11 0.9400 . ?
C11 C12 1.367(7) . ?
C12 H12 0.9400 . ?
C12 C13 1.417(6) . ?
C13 C14 1.366(6) . ?
C13 C15 1.450(6) . ?
C14 H14 0.9400 . ?
C15 C16 1.397(5) . ?
C15 C20 1.397(5) . ?
C16 H16 0.9400 . ?
C16 C17 1.383(5) . ?
C17 H17 0.9400 . ?
C17 C18 1.394(5) . ?
C18 C19 1.391(5) . ?
C19 H19 0.9400 . ?
C19 C20 1.386(6) . ?
C20 H20 0.9400 . ?
C21 H21 0.9400 . ?
C21 C22 1.395(7) . ?
C21 C26 1.384(6) . ?
C22 H22 0.9400 . ?
C22 C23 1.334(6) . ?
C23 H23 0.9400 . ?
C23 C24 1.423(6) . ?
C24 C25 1.423(5) . ?
C24 C27 1.391(6) . ?
C25 C26 1.379(5) . ?
C25 C30 1.456(5) . ?
C26 H26 0.9400 . ?
C27 H27 0.9400 . ?
C27 C28 1.374(6) . ?
C28 H28 0.9400 . ?
C28 C29 1.435(5) . ?
C29 C30 1.397(5) . ?
C29 C34 1.411(5) . ?
C30 C31 1.408(5) . ?
C31 H31 0.9400 . ?
C31 C32 1.378(5) . ?
C32 H32 0.9400 . ?
C32 C33 1.396(5) . ?
C33 C34 1.384(5) . ?
C33 C35 1.489(5) . ?
C34 H34 0.9400 . ?
C35 C36 1.391(5) . ?
C35 C40 1.386(4) . ?
C36 H36 0.9400 . ?
C36 C37 1.387(5) . ?
C37 H37 0.9400 . ?
C37 C38 1.375(4) . ?
C38 C39 1.390(5) . ?
C39 H39 0.9400 . ?
C39 C40 1.374(5) . ?
C40 H40 0.9400 . ?
C55 C56 1.397(6) . ?
C55 C60 1.356(7) . ?
C55 C53 1.458(15) . ?
C55 C53A 1.555(18) . ?
C56 H56 0.9400 . ?
C56 C57 1.405(5) . ?
C57 H57 0.9400 . ?
C57 C58 1.389(6) . ?
C58 C59 1.386(5) . ?
C59 H59 0.9400 . ?
C59 C60 1.383(6) . ?
C60 H60 0.9400 . ?
C95 C96 1.392(5) . ?
C95 C100 1.373(6) . ?
C95 C93 1.638(11) . ?
C95 C93A 1.365(13) . ?
C96 H96 0.9400 . ?
C96 C97 1.371(5) . ?
C97 H97 0.9400 . ?
C97 C98 1.371(5) . ?
C98 C99 1.388(5) . ?
C99 H99 0.9400 . ?
C99 C100 1.375(6) . ?
C100 H100 0.9400 . ?
C1B H1B 0.9400 . ?
C1B C115 1.376(16) . ?
C1B C125 1.38(2) . ?
C41 H41 0.9400 . ?
C41 C42 1.433(14) . ?
C41 C46 1.451(13) . ?
C42 H42 0.9400 . ?
C42 C43 1.393(15) . ?
C43 C44 1.425(15) . ?
C43 C47 1.452(14) . ?
C44 C45 1.429(12) . ?
C44 C50 1.433(12) . ?
C45 H45 0.9400 . ?
C45 C46 1.391(11) . ?
C46 H46 0.9400 . ?
C47 H47 0.9400 . ?
C47 C48 1.391(14) . ?
C48 H48 0.9400 . ?
C48 C49 1.411(15) . ?
C49 C50 1.423(14) . ?
C49 C54 1.406(15) . ?
C50 C51 1.410(12) . ?
C51 H51 0.9400 . ?
C51 C52 1.365(11) . ?
C52 H52 0.9400 . ?
C52 C53 1.377(13) . ?
C53 C54 1.390(16) . ?
C54 H54 0.9400 . ?
C61 H61 0.9400 . ?
C61 C62 1.346(14) . ?
C61 C66 1.359(14) . ?
C62 H62 0.9400 . ?
C62 C63 1.392(12) . ?
C63 H63 0.9400 . ?
C63 C64 1.376(13) . ?
C64 C65 1.418(13) . ?
C64 C70 1.449(15) . ?
C65 C66 1.428(13) . ?
C65 C67 1.494(14) . ?
C66 H66 0.9400 . ?
C67 H67 0.9400 . ?
C67 C68 1.358(10) . ?
C68 H68 0.9400 . ?
C68 C69 1.471(15) . ?
C69 C70 1.402(17) . ?
C69 C74 1.40(2) . ?
C70 C71 1.362(12) . ?
C71 H71 0.9400 . ?
C71 C72 1.380(12) . ?
C72 H72 0.9400 . ?
C72 C73 1.384(18) . ?
C73 C74 1.36(2) . ?
C73 C75 1.478(18) . ?
C74 H74 0.9400 . ?
C78 C79 1.3900 . ?
C78 C77 1.3900 . ?
C79 H79 0.9400 . ?
C79 C80 1.3900 . ?
C80 H80 0.9400 . ?
C80 C75 1.3900 . ?
C75 C76 1.3900 . ?
C76 H76 0.9400 . ?
C76 C77 1.3900 . ?
C77 H77 0.9400 . ?
C81 H81 0.9400 . ?
C81 C82 1.395(12) . ?
C81 C86 1.385(10) . ?
C82 H82 0.9400 . ?
C82 C83 1.371(11) . ?
C83 H83 0.9400 . ?
C83 C84 1.445(11) . ?
C84 C85 1.421(10) . ?
C84 C87 1.412(10) . ?
C85 C86 1.404(11) . ?
C85 C90 1.462(10) . ?
C86 H86 0.9400 . ?
C87 H87 0.9400 . ?
C87 C88 1.360(10) . ?
C88 H88 0.9400 . ?
C88 C89 1.430(9) . ?
C89 C90 1.396(10) . ?
C89 C94 1.413(10) . ?
C90 C91 1.411(10) . ?
C91 H91 0.9400 . ?
C91 C92 1.394(10) . ?
C92 H92 0.9400 . ?
C92 C93 1.417(11) . ?
C93 C94 1.378(11) . ?
C94 H94 0.9400 . ?
C101 H101 0.9400 . ?
C101 C102 1.370(13) . ?
C101 C106 1.408(12) . ?
C102 H102 0.9400 . ?
C102 C103 1.411(12) . ?
C103 C104 1.465(11) . ?
C103 C107 1.438(11) . ?
C104 C105 1.397(12) . ?
C104 C110 1.412(10) . ?
C105 H105 0.9400 . ?
C105 C106 1.377(11) . ?
C106 H106 0.9400 . ?
C107 H107 0.9400 . ?
C107 C108 1.341(10) . ?
C108 H108 0.9400 . ?
C108 C109 1.473(10) . ?
C109 C110 1.410(10) . ?
C109 C114 1.401(12) . ?
C110 C111 1.438(10) . ?
C111 H111 0.9400 . ?
C111 C112 1.383(10) . ?
C112 H112 0.9400 . ?
C112 C113 1.406(11) . ?
C113 C114 1.379(11) . ?
C113 C115 1.536(17) . ?
C114 H114 0.9400 . ?
C115 C116 1.413(17) . ?
C116 H116 0.9400 . ?
C116 C117 1.406(13) . ?
C117 H117 0.9400 . ?
C117 C121 1.145(18) . ?
C121 C125 1.61(2) . ?
C125 H125 0.9400 . ?
C1F H1F 0.9400 . ?
C1F C1G 1.412(16) . ?
C1F C122 1.398(14) . ?
C1G C1H 1.422(14) . ?
C1G C1P 1.359(15) . ?
C1H H1H 0.9400 . ?
C1H C1I 1.425(15) . ?
C1I H1I 0.9400 . ?
C1I C1J 1.338(16) . ?
C1J C1K 1.494(17) . ?
C1J C1O 1.373(16) . ?
C1K H1K 0.9400 . ?
C1K C1L 1.340(17) . ?
C1L H1L 0.9400 . ?
C1L C1M 1.429(16) . ?
C1M H1M 0.9400 . ?
C1M C1N 1.426(15) . ?
C1N H1N 0.9400 . ?
C1N C1O 1.385(15) . ?
C1O C1P 1.520(15) . ?
C1P C1Q 1.369(14) . ?
C1Q H1Q 0.9400 . ?
C1Q C1R 1.403(15) . ?
C1R H1R 0.9400 . ?
C1R C122 1.397(14) . ?
C41A H41A 0.9400 . ?
C41A C42A 1.337(18) . ?
C41A C46A 1.335(18) . ?
C42A H42A 0.9400 . ?
C42A C43A 1.459(19) . ?
C43A C44A 1.40(2) . ?
C43A C47A 1.32(2) . ?
C44A C45A 1.340(16) . ?
C44A C50A 1.470(16) . ?
C45A H45A 0.9400 . ?
C45A C46A 1.408(15) . ?
C46A H46A 0.9400 . ?
C47A H47A 0.9400 . ?
C47A C48A 1.366(18) . ?
C48A H48A 0.9400 . ?
C48A C49A 1.42(2) . ?
C49A C50A 1.399(18) . ?
C49A C54A 1.418(18) . ?
C50A C51A 1.411(16) . ?
C51A H51A 0.9400 . ?
C51A C52A 1.418(14) . ?
C52A H52A 0.9400 . ?
C52A C53A 1.389(16) . ?
C53A C54A 1.46(2) . ?
C54A H54A 0.9400 . ?
C62A H62A 0.9400 . ?
C62A C63A 1.3900 . ?
C62A C61A 1.3900 . ?
C63A H63A 0.9400 . ?
C63A C64A 1.3900 . ?
C64A C65A 1.3900 . ?
C64A C70A 1.489(14) . ?
C65A C66A 1.3900 . ?
C65A C67A 1.421(12) . ?
C66A H66A 0.9400 . ?
C66A C61A 1.3900 . ?
C61A H61A 0.9400 . ?
C67A H67A 0.9400 . ?
C67A C68A 1.377(13) . ?
C68A H68A 0.9400 . ?
C68A C69A 1.424(13) . ?
C69A C70A 1.412(13) . ?
C69A C74A 1.387(13) . ?
C70A C71A 1.415(19) . ?
C71A H71A 0.9400 . ?
C71A C72A 1.38(3) . ?
C72A H72A 0.9400 . ?
C72A C73A 1.42(2) . ?
C73A C74A 1.41(2) . ?
C73A C75A 1.531(18) . ?
C74A H74A 0.9400 . ?
C78A C79A 1.3900 . ?
C78A C77A 1.3900 . ?
C79A H79A 0.9400 . ?
C79A C80A 1.3900 . ?
C80A H80A 0.9400 . ?
C80A C75A 1.3900 . ?
C75A C76A 1.3900 . ?
C76A H76A 0.9400 . ?
C76A C77A 1.3900 . ?
C77A H77A 0.9400 . ?
C81A H81A 0.9400 . ?
C81A C82A 1.392(14) . ?
C81A C86A 1.411(14) . ?
C82A H82A 0.9400 . ?
C82A C83A 1.371(15) . ?
C83A H83A 0.9400 . ?
C83A C84A 1.420(14) . ?
C84A C85A 1.430(13) . ?
C84A C87A 1.438(13) . ?
C85A C86A 1.391(13) . ?
C85A C90A 1.441(12) . ?
C86A H86A 0.9400 . ?
C87A H87A 0.9400 . ?
C87A C88A 1.343(12) . ?
C88A H88A 0.9400 . ?
C88A C89A 1.446(12) . ?
C89A C90A 1.408(12) . ?
C89A C94A 1.443(13) . ?
C90A C91A 1.368(12) . ?
C91A H91A 0.9400 . ?
C91A C92A 1.395(13) . ?
C92A H92A 0.9400 . ?
C92A C93A 1.395(13) . ?
C93A C94A 1.356(14) . ?
C94A H94A 0.9400 . ?
C118 C119 1.18(3) . ?
C118 C126 1.685(19) . ?
C119 H119 0.9400 . ?
C119 C120 1.35(2) . ?
C120 H120 0.9400 . ?
C120 C123 1.423(17) . ?
C122 C123 1.452(19) . ?
C123 C124 1.395(18) . ?
C124 H124 0.9400 . ?
C124 C126 1.369(14) . ?
C126 H126 0.9400 . ?

loop_
_geom_torsion_atom_site_label_1
_geom_torsion_atom_site_label_2
_geom_torsion_atom_site_label_3
_geom_torsion_atom_site_label_4
_geom_torsion
_geom_torsion_site_symmetry_1
_geom_torsion_site_symmetry_2
_geom_torsion_site_symmetry_3
_geom_torsion_site_symmetry_4
_geom_torsion_publ_flag
N1 C18 C19 C20 -177.7(3) . . . . ?
N1 C38 C39 C40 178.8(4) . . . . ?
N1 C58 C59 C60 178.0(3) . . . . ?
N2 C98 C99 C100 178.9(3) . . . . ?
N2 C78 C79 C80 -171.8(5) . . . . ?
N2 C78 C77 C76 171.6(5) . . . . ?
N2 C121 C125 C1B 178.5(10) . . . . ?
N2 C78A C79A C80A 178.7(5) . . . . ?
N2 C78A C77A C76A -178.9(5) . . . . ?
N2 C118 C119 C120 178.0(18) . . . . ?
N2 C118 C126 C124 179.4(11) . . . . ?
C1 C2 C3 C4 2.1(9) . . . . ?
C1 C2 C3 C7 -176.9(6) . . . . ?
C2 C1 C6 C5 -5.0(12) . . . . ?
C2 C3 C4 C5 -1.6(9) . . . . ?
C2 C3 C4 C10 -178.8(5) . . . . ?
C2 C3 C7 C8 177.8(6) . . . . ?
C3 C4 C5 C6 -2.0(9) . . . . ?
C3 C4 C10 C9 1.7(7) . . . . ?
C3 C4 C10 C11 -176.9(5) . . . . ?
C3 C7 C8 C9 0.3(11) . . . . ?
C4 C3 C7 C8 -1.1(11) . . . . ?
C4 C5 C6 C1 5.3(10) . . . . ?
C4 C10 C11 C12 -178.5(5) . . . . ?
C5 C4 C10 C9 -175.7(5) . . . . ?
C5 C4 C10 C11 5.7(8) . . . . ?
C6 C1 C2 C3 1.2(11) . . . . ?
C7 C3 C4 C5 177.3(6) . . . . ?
C7 C3 C4 C10 0.0(9) . . . . ?
C7 C8 C9 C10 1.5(10) . . . . ?
C7 C8 C9 C14 -179.3(6) . . . . ?
C8 C9 C10 C4 -2.5(8) . . . . ?
C8 C9 C10 C11 176.1(6) . . . . ?
C8 C9 C14 C13 -179.5(5) . . . . ?
C9 C10 C11 C12 3.0(8) . . . . ?
C10 C4 C5 C6 175.2(5) . . . . ?
C10 C9 C14 C13 -0.3(7) . . . . ?
C10 C11 C12 C13 0.3(8) . . . . ?
C11 C12 C13 C14 -3.5(7) . . . . ?
C11 C12 C13 C15 177.5(4) . . . . ?
C12 C13 C14 C9 3.4(7) . . . . ?
C12 C13 C15 C16 -153.1(4) . . . . ?
C12 C13 C15 C20 26.5(6) . . . . ?
C13 C15 C16 C17 -179.8(3) . . . . ?
C13 C15 C20 C19 179.3(3) . . . . ?
C14 C9 C10 C4 178.3(4) . . . . ?
C14 C9 C10 C11 -3.0(7) . . . . ?
C14 C13 C15 C16 28.0(5) . . . . ?
C14 C13 C15 C20 -152.4(4) . . . . ?
C15 C13 C14 C9 -177.7(4) . . . . ?
C15 C16 C17 C18 1.5(5) . . . . ?
C16 C15 C20 C19 -1.1(5) . . . . ?
C16 C17 C18 N1 177.2(3) . . . . ?
C16 C17 C18 C19 -3.0(5) . . . . ?
C17 C18 C19 C20 2.6(5) . . . . ?
C18 N1 C38 C37 -55.4(5) . . . . ?
C18 N1 C38 C39 124.8(4) . . . . ?
C18 N1 C58 C57 149.1(3) . . . . ?
C18 N1 C58 C59 -32.3(5) . . . . ?
C18 C19 C20 C15 -0.5(5) . . . . ?
C20 C15 C16 C17 0.6(5) . . . . ?
C21 C22 C23 C24 1.9(8) . . . . ?
C22 C21 C26 C25 1.0(8) . . . . ?
C22 C23 C24 C25 -1.4(7) . . . . ?
C22 C23 C24 C27 178.6(5) . . . . ?
C23 C24 C25 C26 0.6(6) . . . . ?
C23 C24 C25 C30 179.7(4) . . . . ?
C23 C24 C27 C28 178.2(4) . . . . ?
C24 C25 C26 C21 -0.4(7) . . . . ?
C24 C25 C30 C29 2.8(6) . . . . ?
C24 C25 C30 C31 -178.7(4) . . . . ?
C24 C27 C28 C29 1.3(7) . . . . ?
C25 C24 C27 C28 -1.8(7) . . . . ?
C25 C30 C31 C32 -178.3(4) . . . . ?
C26 C21 C22 C23 -1.7(8) . . . . ?
C26 C25 C30 C29 -178.1(4) . . . . ?
C26 C25 C30 C31 0.4(6) . . . . ?
C27 C24 C25 C26 -179.4(4) . . . . ?
C27 C24 C25 C30 -0.2(6) . . . . ?
C27 C28 C29 C30 1.3(6) . . . . ?
C27 C28 C29 C34 -179.6(4) . . . . ?
C28 C29 C30 C25 -3.3(6) . . . . ?
C28 C29 C30 C31 178.1(4) . . . . ?
C28 C29 C34 C33 -178.6(4) . . . . ?
C29 C30 C31 C32 0.3(6) . . . . ?
C30 C25 C26 C21 -179.5(4) . . . . ?
C30 C29 C34 C33 0.5(6) . . . . ?
C30 C31 C32 C33 0.9(7) . . . . ?
C31 C32 C33 C34 -1.4(6) . . . . ?
C31 C32 C33 C35 -179.7(4) . . . . ?
C32 C33 C34 C29 0.7(6) . . . . ?
C32 C33 C35 C36 19.1(6) . . . . ?
C32 C33 C35 C40 -163.4(4) . . . . ?
C33 C35 C36 C37 179.2(4) . . . . ?
C33 C35 C40 C39 -178.5(4) . . . . ?
C34 C29 C30 C25 177.6(4) . . . . ?
C34 C29 C30 C31 -1.0(6) . . . . ?
C34 C33 C35 C36 -159.2(4) . . . . ?
C34 C33 C35 C40 18.3(6) . . . . ?
C35 C33 C34 C29 179.1(3) . . . . ?
C35 C36 C37 C38 -2.0(6) . . . . ?
C36 C35 C40 C39 -0.9(6) . . . . ?
C36 C37 C38 N1 -178.2(4) . . . . ?
C36 C37 C38 C39 1.6(6) . . . . ?
C37 C38 C39 C40 -1.0(6) . . . . ?
C38 N1 C18 C17 139.7(3) . . . . ?
C38 N1 C18 C19 -40.1(4) . . . . ?
C38 N1 C58 C57 -16.0(5) . . . . ?
C38 N1 C58 C59 162.5(3) . . . . ?
C38 C39 C40 C35 0.6(6) . . . . ?
C40 C35 C36 C37 1.5(6) . . . . ?
C55 C56 C57 C58 1.1(6) . . . . ?
C55 C53 C54 C49 172.0(16) . . . . ?
C55 C53A C54A C49A -175.7(17) . . . . ?
C56 C55 C60 C59 -1.4(6) . . . . ?
C56 C55 C53 C52 37.7(14) . . . . ?
C56 C55 C53 C54 -132.8(15) . . . . ?
C56 C55 C53A C52A 37.1(14) . . . . ?
C56 C55 C53A C54A -154.8(14) . . . . ?
C56 C57 C58 N1 179.7(3) . . . . ?
C56 C57 C58 C59 1.1(5) . . . . ?
C57 C58 C59 C60 -3.4(5) . . . . ?
C58 N1 C18 C17 -25.7(5) . . . . ?
C58 N1 C18 C19 154.6(3) . . . . ?
C58 N1 C38 C37 110.4(4) . . . . ?
C58 N1 C38 C39 -69.4(5) . . . . ?
C58 C59 C60 C55 3.6(6) . . . . ?
C60 C55 C56 C57 -1.0(6) . . . . ?
C60 C55 C53 C52 -137.2(9) . . . . ?
C60 C55 C53 C54 52.4(17) . . . . ?
C60 C55 C53A C52A -148.6(10) . . . . ?
C60 C55 C53A C54A 19.5(18) . . . . ?
C95 C96 C97 C98 0.2(6) . . . . ?
C95 C93 C94 C89 175.2(10) . . . . ?
C95 C93A C94A C89A 175.5(10) . . . . ?
C96 C95 C100 C99 0.4(6) . . . . ?
C96 C95 C93 C92 -14.0(14) . . . . ?
C96 C95 C93 C94 168.6(9) . . . . ?
C96 C95 C93A C92A 160.0(8) . . . . ?
C96 C95 C93A C94A -16.6(16) . . . . ?
C96 C97 C98 N2 -179.2(3) . . . . ?
C96 C97 C98 C99 0.6(6) . . . . ?
C97 C98 C99 C100 -0.9(6) . . . . ?
C98 N2 C78 C79 87.1(4) . . . . ?
C98 N2 C78 C77 -84.6(5) . . . . ?
C98 N2 C121 C117 -135.2(15) . . . . ?
C98 N2 C121 C125 34.0(16) . . . . ?
C98 N2 C78A C79A 29.4(5) . . . . ?
C98 N2 C78A C77A -151.8(3) . . . . ?
C98 N2 C118 C119 18(4) . . . . ?
C98 N2 C118 C126 -164.6(9) . . . . ?
C98 C99 C100 C95 0.4(6) . . . . ?
C100 C95 C96 C97 -0.7(6) . . . . ?
C100 C95 C93 C92 168.6(9) . . . . ?
C100 C95 C93 C94 -8.7(15) . . . . ?
C100 C95 C93A C92A -23.6(14) . . . . ?
C100 C95 C93A C94A 159.8(8) . . . . ?
C1B C115 C116 C117 0.7(16) . . . . ?
C41 C42 C43 C44 -1.4(8) . . . . ?
C41 C42 C43 C47 179.1(12) . . . . ?
C42 C41 C46 C45 3.9(17) . . . . ?
C42 C43 C44 C45 3.2(14) . . . . ?
C42 C43 C44 C50 -179.4(8) . . . . ?
C42 C43 C47 C48 177.3(12) . . . . ?
C43 C44 C45 C46 -1.3(18) . . . . ?
C43 C44 C50 C49 2.7(17) . . . . ?
C43 C44 C50 C51 -175.3(11) . . . . ?
C43 C47 C48 C49 2(2) . . . . ?
C44 C43 C47 C48 -2(2) . . . . ?
C44 C45 C46 C41 -2.1(19) . . . . ?
C44 C50 C51 C52 179.1(10) . . . . ?
C45 C44 C50 C49 -179.9(13) . . . . ?
C45 C44 C50 C51 2.0(17) . . . . ?
C46 C41 C42 C43 -2.2(11) . . . . ?
C47 C43 C44 C45 -177.3(12) . . . . ?
C47 C43 C44 C50 0.1(17) . . . . ?
C47 C48 C49 C50 1(3) . . . . ?
C47 C48 C49 C54 175.8(18) . . . . ?
C48 C49 C50 C44 -4(2) . . . . ?
C48 C49 C50 C51 174.7(15) . . . . ?
C48 C49 C54 C53 -176.0(19) . . . . ?
C49 C50 C51 C52 0.9(17) . . . . ?
C50 C44 C45 C46 -178.7(11) . . . . ?
C50 C49 C54 C53 -2(3) . . . . ?
C50 C51 C52 C53 -1.2(18) . . . . ?
C51 C52 C53 C55 -170.7(10) . . . . ?
C51 C52 C53 C54 0(2) . . . . ?
C52 C53 C54 C49 2(3) . . . . ?
C53 C55 C56 C57 -175.7(7) . . . . ?
C53 C55 C60 C59 174.0(7) . . . . ?
C54 C49 C50 C44 -177.6(17) . . . . ?
C54 C49 C50 C51 1(2) . . . . ?
C61 C62 C63 C64 2.3(17) . . . . ?
C62 C61 C66 C65 4.8(17) . . . . ?
C62 C63 C64 C65 1.7(16) . . . . ?
C62 C63 C64 C70 -178.8(10) . . . . ?
C63 C64 C65 C66 -2.5(16) . . . . ?
C63 C64 C65 C67 171.9(11) . . . . ?
C63 C64 C70 C69 -176.7(12) . . . . ?
C63 C64 C70 C71 -0.2(17) . . . . ?
C64 C65 C66 C61 -0.6(16) . . . . ?
C64 C65 C67 C68 6.0(17) . . . . ?
C64 C70 C71 C72 179.7(10) . . . . ?
C65 C64 C70 C69 2.7(17) . . . . ?
C65 C64 C70 C71 179.2(12) . . . . ?
C65 C67 C68 C69 0.3(15) . . . . ?
C66 C61 C62 C63 -5.7(18) . . . . ?
C66 C65 C67 C68 -179.5(9) . . . . ?
C67 C65 C66 C61 -175.0(12) . . . . ?
C67 C68 C69 C70 -5.4(19) . . . . ?
C67 C68 C69 C74 178.8(13) . . . . ?
C68 C69 C70 C64 4(2) . . . . ?
C68 C69 C70 C71 -172.9(12) . . . . ?
C68 C69 C74 C73 175.7(17) . . . . ?
C69 C70 C71 C72 -3.8(17) . . . . ?
C70 C64 C65 C66 178.0(10) . . . . ?
C70 C64 C65 C67 -7.6(17) . . . . ?
C70 C69 C74 C73 0(3) . . . . ?
C70 C71 C72 C73 2.1(17) . . . . ?
C71 C72 C73 C74 0.7(18) . . . . ?
C71 C72 C73 C75 177.3(9) . . . . ?
C72 C73 C74 C69 -1(2) . . . . ?
C72 C73 C75 C80 -20.6(14) . . . . ?
C72 C73 C75 C76 156.0(9) . . . . ?
C73 C75 C76 C77 -176.5(8) . . . . ?
C74 C69 C70 C64 179.7(13) . . . . ?
C74 C69 C70 C71 3(2) . . . . ?
C74 C73 C75 C80 155.9(12) . . . . ?
C74 C73 C75 C76 -27.6(16) . . . . ?
C78 N2 C98 C97 68.0(5) . . . . ?
C78 N2 C98 C99 -111.8(4) . . . . ?
C78 N2 C121 C117 28(2) . . . . ?
C78 N2 C121 C125 -162.8(9) . . . . ?
C78 C79 C80 C75 0.0 . . . . ?
C79 C78 C77 C76 0.0 . . . . ?
C79 C80 C75 C73 176.6(8) . . . . ?
C79 C80 C75 C76 0.0 . . . . ?
C80 C75 C76 C77 0.0 . . . . ?
C75 C73 C74 C69 -178.2(14) . . . . ?
C75 C76 C77 C78 0.0 . . . . ?
C77 C78 C79 C80 0.0 . . . . ?
C81 C82 C83 C84 -0.5(7) . . . . ?
C82 C81 C86 C85 -2.1(14) . . . . ?
C82 C83 C84 C85 2.0(12) . . . . ?
C82 C83 C84 C87 -179.2(8) . . . . ?
C83 C84 C85 C86 -3.4(14) . . . . ?
C83 C84 C85 C90 -179.8(8) . . . . ?
C83 C84 C87 C88 -179.7(9) . . . . ?
C84 C85 C86 C81 3.6(15) . . . . ?
C84 C85 C90 C89 -2.1(13) . . . . ?
C84 C85 C90 C91 177.6(9) . . . . ?
C84 C87 C88 C89 1.2(15) . . . . ?
C85 C84 C87 C88 -0.9(15) . . . . ?
C85 C90 C91 C92 179.6(9) . . . . ?
C86 C81 C82 C83 0.5(8) . . . . ?
C86 C85 C90 C89 -178.3(9) . . . . ?
C86 C85 C90 C91 1.3(14) . . . . ?
C87 C84 C85 C86 177.7(10) . . . . ?
C87 C84 C85 C90 1.3(14) . . . . ?
C87 C88 C89 C90 -2.0(14) . . . . ?
C87 C88 C89 C94 179.7(9) . . . . ?
C88 C89 C90 C85 2.4(14) . . . . ?
C88 C89 C90 C91 -177.2(8) . . . . ?
C88 C89 C94 C93 178.9(10) . . . . ?
C89 C90 C91 C92 -0.7(14) . . . . ?
C90 C85 C86 C81 179.8(9) . . . . ?
C90 C89 C94 C93 0.6(16) . . . . ?
C90 C91 C92 C93 -1.2(15) . . . . ?
C91 C92 C93 C95 -174.7(10) . . . . ?
C91 C92 C93 C94 2.7(16) . . . . ?
C92 C93 C94 C89 -2.4(16) . . . . ?
C93 C95 C96 C97 -178.4(7) . . . . ?
C93 C95 C100 C99 177.7(7) . . . . ?
C94 C89 C90 C85 -179.3(9) . . . . ?
C94 C89 C90 C91 1.0(14) . . . . ?
C101 C102 C103 C104 0.4(7) . . . . ?
C101 C102 C103 C107 -179.6(9) . . . . ?
C102 C101 C106 C105 0.4(16) . . . . ?
C102 C103 C104 C105 0.9(11) . . . . ?
C102 C103 C104 C110 -179.9(7) . . . . ?
C102 C103 C107 C108 -179.3(6) . . . . ?
C103 C104 C105 C106 -1.7(17) . . . . ?
C103 C104 C110 C109 -0.9(13) . . . . ?
C103 C104 C110 C111 178.9(8) . . . . ?
C103 C107 C108 C109 -0.7(12) . . . . ?
C104 C103 C107 C108 0.7(12) . . . . ?
C104 C105 C106 C101 1.1(19) . . . . ?
C104 C110 C111 C112 -177.5(10) . . . . ?
C105 C104 C110 C109 178.2(10) . . . . ?
C105 C104 C110 C111 -2.0(16) . . . . ?
C106 C101 C102 C103 -1.1(11) . . . . ?
C107 C103 C104 C105 -179.1(9) . . . . ?
C107 C103 C104 C110 0.1(12) . . . . ?
C107 C108 C109 C110 -0.2(12) . . . . ?
C107 C108 C109 C114 -178.7(8) . . . . ?
C108 C109 C110 C104 1.0(13) . . . . ?
C108 C109 C110 C111 -178.9(8) . . . . ?
C108 C109 C114 C113 176.4(9) . . . . ?
C109 C110 C111 C112 2.3(13) . . . . ?
C110 C104 C105 C106 179.2(11) . . . . ?
C110 C109 C114 C113 -2.1(14) . . . . ?
C110 C111 C112 C113 -1.8(15) . . . . ?
C111 C112 C113 C114 -0.7(15) . . . . ?
C111 C112 C113 C115 180.0(10) . . . . ?
C112 C113 C114 C109 2.6(15) . . . . ?
C112 C113 C115 C1B -25.6(16) . . . . ?
C112 C113 C115 C116 154.3(10) . . . . ?
C113 C115 C116 C117 -179.2(9) . . . . ?
C114 C109 C110 C104 179.5(9) . . . . ?
C114 C109 C110 C111 -0.4(13) . . . . ?
C114 C113 C115 C1B 155.1(12) . . . . ?
C114 C113 C115 C116 -25.0(15) . . . . ?
C115 C1B C125 C121 3.2(17) . . . . ?
C115 C113 C114 C109 -178.1(10) . . . . ?
C115 C116 C117 C121 -8.6(17) . . . . ?
C116 C117 C121 N2 -178.9(12) . . . . ?
C116 C117 C121 C125 14(2) . . . . ?
C117 C121 C125 C1B -11(2) . . . . ?
C121 N2 C98 C97 -131.3(10) . . . . ?
C121 N2 C98 C99 48.8(10) . . . . ?
C121 N2 C78 C79 -76.4(9) . . . . ?
C121 N2 C78 C77 112.0(9) . . . . ?
C125 C1B C115 C113 -179.3(10) . . . . ?
C125 C1B C115 C116 0.8(18) . . . . ?
C1F C1G C1H C1I 178.3(12) . . . . ?
C1F C1G C1P C1O -178.8(10) . . . . ?
C1F C1G C1P C1Q 2.4(16) . . . . ?
C1F C122 C123 C120 -9(2) . . . . ?
C1F C122 C123 C124 172.4(12) . . . . ?
C1G C1F C122 C1R 0.1(16) . . . . ?
C1G C1F C122 C123 175.5(12) . . . . ?
C1G C1H C1I C1J 0(2) . . . . ?
C1G C1P C1Q C1R -3.8(15) . . . . ?
C1H C1G C1P C1O 1.0(16) . . . . ?
C1H C1G C1P C1Q -177.8(11) . . . . ?
C1H C1I C1J C1K -179.6(13) . . . . ?
C1H C1I C1J C1O 2(2) . . . . ?
C1I C1J C1K C1L 179.3(13) . . . . ?
C1I C1J C1O C1N 177.5(13) . . . . ?
C1I C1J C1O C1P -2.3(18) . . . . ?
C1J C1K C1L C1M 3(2) . . . . ?
C1J C1O C1P C1G 0.8(14) . . . . ?
C1J C1O C1P C1Q 179.6(10) . . . . ?
C1K C1J C1O C1N -1.0(18) . . . . ?
C1K C1J C1O C1P 179.2(10) . . . . ?
C1K C1L C1M C1N -1.4(19) . . . . ?
C1L C1M C1N C1O -1.7(15) . . . . ?
C1M C1N C1O C1J 2.9(17) . . . . ?
C1M C1N C1O C1P -177.3(9) . . . . ?
C1N C1O C1P C1G -179.0(10) . . . . ?
C1N C1O C1P C1Q -0.3(15) . . . . ?
C1O C1J C1K C1L -2.1(19) . . . . ?
C1O C1P C1Q C1R 177.4(10) . . . . ?
C1P C1G C1H C1I -1.5(18) . . . . ?
C1P C1Q C1R C122 3.5(16) . . . . ?
C1Q C1R C122 C1F -1.6(16) . . . . ?
C1Q C1R C122 C123 -177.1(12) . . . . ?
C1R C122 C123 C120 166.6(13) . . . . ?
C1R C122 C123 C124 -12.4(18) . . . . ?
C41A C42A C43A C44A -5.1(19) . . . . ?
C41A C42A C43A C47A 169.3(18) . . . . ?
C42A C41A C46A C45A 0(2) . . . . ?
C42A C43A C44A C45A 1(2) . . . . ?
C42A C43A C44A C50A -176.1(11) . . . . ?
C42A C43A C47A C48A 177.0(14) . . . . ?
C43A C44A C45A C46A 4(2) . . . . ?
C43A C44A C50A C49A -2(2) . . . . ?
C43A C44A C50A C51A 178.8(13) . . . . ?
C43A C47A C48A C49A 1(3) . . . . ?
C44A C43A C47A C48A -9(3) . . . . ?
C44A C45A C46A C41A -5(2) . . . . ?
C44A C50A C51A C52A -178.0(11) . . . . ?
C45A C44A C50A C49A -179.0(15) . . . . ?
C45A C44A C50A C51A 2.1(19) . . . . ?
C46A C41A C42A C43A 5(2) . . . . ?
C47A C43A C44A C45A -173.6(16) . . . . ?
C47A C43A C44A C50A 10(2) . . . . ?
C47A C48A C49A C50A 6(3) . . . . ?
C47A C48A C49A C54A -176(2) . . . . ?
C48A C49A C50A C44A -5(2) . . . . ?
C48A C49A C50A C51A 173.7(16) . . . . ?
C48A C49A C54A C53A -172(2) . . . . ?
C49A C50A C51A C52A 3(2) . . . . ?
C50A C44A C45A C46A -179.1(12) . . . . ?
C50A C49A C54A C53A 5(3) . . . . ?
C50A C51A C52A C53A -4.5(18) . . . . ?
C51A C52A C53A C55 173.9(10) . . . . ?
C51A C52A C53A C54A 6(2) . . . . ?
C52A C53A C54A C49A -7(3) . . . . ?
C53A C55 C56 C57 174.1(6) . . . . ?
C53A C55 C60 C59 -175.2(8) . . . . ?
C54A C49A C50A C44A 177.4(17) . . . . ?
C54A C49A C50A C51A -4(3) . . . . ?
C62A C63A C64A C65A 0.0 . . . . ?
C62A C63A C64A C70A -178.2(9) . . . . ?
C63A C62A C61A C66A 0.0 . . . . ?
C63A C64A C65A C66A 0.0 . . . . ?
C63A C64A C65A C67A 173.7(9) . . . . ?
C63A C64A C70A C69A 178.8(9) . . . . ?
C63A C64A C70A C71A -1.4(15) . . . . ?
C64A C65A C66A C61A 0.0 . . . . ?
C64A C65A C67A C68A 9.5(13) . . . . ?
C64A C70A C71A C72A 176.7(14) . . . . ?
C65A C64A C70A C69A 0.6(14) . . . . ?
C65A C64A C70A C71A -179.6(11) . . . . ?
C65A C66A C61A C62A 0.0 . . . . ?
C65A C67A C68A C69A -2.8(16) . . . . ?
C66A C65A C67A C68A -177.0(9) . . . . ?
C61A C62A C63A C64A 0.0 . . . . ?
C67A C65A C66A C61A -173.3(10) . . . . ?
C67A C68A C69A C70A -5.2(16) . . . . ?
C67A C68A C69A C74A 176.8(10) . . . . ?
C68A C69A C70A C64A 6.2(16) . . . . ?
C68A C69A C70A C71A -173.7(12) . . . . ?
C68A C69A C74A C73A 177.0(10) . . . . ?
C69A C70A C71A C72A -3(2) . . . . ?
C70A C64A C65A C66A 178.2(9) . . . . ?
C70A C64A C65A C67A -8.1(11) . . . . ?
C70A C69A C74A C73A -1.0(17) . . . . ?
C70A C71A C72A C73A -1(2) . . . . ?
C71A C72A C73A C74A 4(2) . . . . ?
C71A C72A C73A C75A -179.2(14) . . . . ?
C72A C73A C74A C69A -3.4(18) . . . . ?
C72A C73A C75A C80A -152.7(12) . . . . ?
C72A C73A C75A C76A 25.4(15) . . . . ?
C73A C75A C76A C77A -178.1(7) . . . . ?
C74A C69A C70A C64A -175.8(10) . . . . ?
C74A C69A C70A C71A 4.3(17) . . . . ?
C74A C73A C75A C80A 23.9(13) . . . . ?
C74A C73A C75A C76A -158.1(8) . . . . ?
C78A N2 C98 C97 68.4(5) . . . . ?
C78A N2 C98 C99 -111.4(4) . . . . ?
C78A N2 C118 C119 -178(2) . . . . ?
C78A N2 C118 C126 0(2) . . . . ?
C78A C79A C80A C75A 0.0 . . . . ?
C79A C78A C77A C76A 0.0 . . . . ?
C79A C80A C75A C73A 178.0(8) . . . . ?
C79A C80A C75A C76A 0.0 . . . . ?
C80A C75A C76A C77A 0.0 . . . . ?
C75A C73A C74A C69A 180.0(9) . . . . ?
C75A C76A C77A C78A 0.0 . . . . ?
C77A C78A C79A C80A 0.0 . . . . ?
C81A C82A C83A C84A 4.7(19) . . . . ?
C82A C81A C86A C85A 3.3(18) . . . . ?
C82A C83A C84A C85A -2.2(18) . . . . ?
C82A C83A C84A C87A 178.8(12) . . . . ?
C83A C84A C85A C86A 0.3(15) . . . . ?
C83A C84A C85A C90A 177.9(10) . . . . ?
C83A C84A C87A C88A -178.2(11) . . . . ?
C84A C85A C86A C81A -0.9(16) . . . . ?
C84A C85A C90A C89A 1.4(14) . . . . ?
C84A C85A C90A C91A 179.4(10) . . . . ?
C84A C87A C88A C89A -0.8(17) . . . . ?
C85A C84A C87A C88A 2.9(17) . . . . ?
C85A C90A C91A C92A -179.9(10) . . . . ?
C86A C81A C82A C83A -5.2(19) . . . . ?
C86A C85A C90A C89A 178.9(9) . . . . ?
C86A C85A C90A C91A -3.1(16) . . . . ?
C87A C84A C85A C86A 179.2(10) . . . . ?
C87A C84A C85A C90A -3.2(15) . . . . ?
C87A C88A C89A C90A -1.0(16) . . . . ?
C87A C88A C89A C94A 179.4(10) . . . . ?
C88A C89A C90A C85A 0.7(14) . . . . ?
C88A C89A C90A C91A -177.4(9) . . . . ?
C88A C89A C94A C93A 179.0(10) . . . . ?
C89A C90A C91A C92A -2.0(15) . . . . ?
C90A C85A C86A C81A -178.4(10) . . . . ?
C90A C89A C94A C93A -0.6(15) . . . . ?
C90A C91A C92A C93A 0.1(16) . . . . ?
C91A C92A C93A C95 -175.1(11) . . . . ?
C91A C92A C93A C94A 1.5(16) . . . . ?
C92A C93A C94A C89A -1.3(16) . . . . ?
C93A C95 C96 C97 175.6(9) . . . . ?
C93A C95 C100 C99 -176.4(8) . . . . ?
C94A C89A C90A C85A -179.7(9) . . . . ?
C94A C89A C90A C91A 2.2(14) . . . . ?
C118 N2 C98 C97 -123.9(10) . . . . ?
C118 N2 C98 C99 56.3(10) . . . . ?
C118 N2 C78A C79A -135.0(13) . . . . ?
C118 N2 C78A C77A 43.8(13) . . . . ?
C118 C119 C120 C123 2(3) . . . . ?
C119 C118 C126 C124 -2(2) . . . . ?
C119 C120 C123 C122 178.7(12) . . . . ?
C119 C120 C123 C124 -2.3(19) . . . . ?
C120 C123 C124 C126 0.4(18) . . . . ?
C122 C1F C1G C1H 179.7(11) . . . . ?
C122 C1F C1G C1P -0.5(17) . . . . ?
C122 C123 C124 C126 179.5(11) . . . . ?
C123 C124 C126 C118 1.7(17) . . . . ?
C126 C118 C119 C120 0(3) . . . . ?

loop_
_smtbx_masks_void_nr
_smtbx_masks_void_average_x
_smtbx_masks_void_average_y
_smtbx_masks_void_average_z
_smtbx_masks_void_volume
_smtbx_masks_void_count_electrons
_smtbx_masks_void_content
1 -0.277 0.000 0.000 1967.5 788.2 ?
